data_7126386
loop_
_publ_author_name
'Evans, Peter'
'Reta, Daniel'
'Goodwin, Conrad A. P.'
'Ortu, Fabrizio'
'Chilton, Nicholas F.'
'Mills, David P.'

_publ_section_title
;
 A double-dysprosocenium single-molecule magnet bound together with
 neutral ligands.
;
_journal_issue 42
_journal_name_full 'Chemical communications (Cambridge, England)'
_journal_page_first 5677
_journal_page_last 5680
_journal_paper_doi 10.1039/c9cc08945d
_journal_volume 56
_journal_year 2020
_chemical_formula_moiety 'C58 H108 Al2 N2 Y2, 3(C6 H5 Cl), 2(Al C16 F36 O4)'
_chemical_formula_sum 'C108 H123 Al4 Cl3 F72 N2 O8 Y2'
_chemical_formula_weight 3337.17
_chemical_name_systematic '[Y(Cp*)2(Me3AlNEt3)]2[Al{OC(CF3)3}4]2(C6H5Cl)3'
_space_group_crystal_system monoclinic
_space_group_IT_number 14
_space_group_name_Hall '-P 2ybc'
_space_group_name_H-M_alt 'P 1 21/c 1'
_atom_sites_solution_hydrogens geom
_atom_sites_solution_primary dual
_atom_sites_solution_secondary difmap
_audit_creation_date 2019-10-06
_audit_creation_method
;
Olex2 1.2
(compiled 2018.05.29 svn.r3508 for OlexSys, GUI svn.r5506)
;
_audit_update_record
;
2019-11-06 deposited with the CCDC.	2020-04-16 downloaded from the CCDC.
;
_cell_angle_alpha 90
_cell_angle_beta 98.4210(10)
_cell_angle_gamma 90
_cell_formula_units_Z 2
_cell_length_a 14.1215(2)
_cell_length_b 30.3026(3)
_cell_length_c 16.0232(2)
_cell_measurement_reflns_used 13426
_cell_measurement_temperature 100.02(10)
_cell_measurement_theta_max 75.3110
_cell_measurement_theta_min 3.0990
_cell_volume 6782.70(15)
_computing_cell_refinement 'CrysAlisPro 1.171.40.7b (Rigaku OD, 2018)'
_computing_data_collection 'CrysAlisPro 1.171.40.7b (Rigaku OD, 2018)'
_computing_data_reduction 'CrysAlisPro 1.171.40.7b (Rigaku OD, 2018)'
_computing_molecular_graphics 'Olex2 (Dolomanov et al., 2009)'
_computing_publication_material 'Olex2 (Dolomanov et al., 2009)'
_computing_structure_refinement 'ShelXL (Sheldrick, 2015)'
_computing_structure_solution 'ShelXT (Sheldrick, 2015)'
_diffrn_ambient_environment N~2~
_diffrn_ambient_temperature 100.02(10)
_diffrn_detector 'CCD plate'
_diffrn_measured_fraction_theta_full 0.997
_diffrn_measured_fraction_theta_max 0.970
_diffrn_measurement_details
;
List of Runs (angles in degrees, time in seconds):

  # Type    Start    End  Width  t~exp~   \w     \q     \k     \f   Frames
#--------------------------------------------------------------------------
  1  \w     29.00 121.00   1.00    1.00    --   44.80  20.00 -90.00   92
  2  \w    -19.00  14.00   1.00    1.00    --   44.80  20.00 -90.00   33
  3  \w    -44.00 133.00   1.00    1.00    --   44.80  10.00 120.00  177
  4  \w     93.00 118.00   1.00    1.00    --   44.80   0.00 -30.00   25
  5  \w     62.00 197.00   1.00    2.00    --  108.20  30.00-150.00  135
  6  \w     67.00 191.00   1.00    2.00    --  108.20  30.00  60.00  124
  7  \w    164.00 191.00   1.00    2.00    --  108.20  50.00 -60.00   27
  8  \w     19.00  48.00   1.00    2.00    --  108.20  20.00-120.00   29
  9  \w     22.00  48.00   1.00    2.00    --  108.20  30.00-150.00   26
 10  \w     71.00 105.00   1.00    2.00    --  108.20  20.00-120.00   34
 11  \w    130.00 198.00   1.00    2.00    --  108.20  20.00-120.00   68
 12  \w     65.00 188.00   1.00    2.00    --  108.20  20.00  90.00  123
 13  \w     99.00 126.00   1.00    2.00    --  108.20  50.00 -60.00   27
;
_diffrn_measurement_device 'four-circle diffractometer'
_diffrn_measurement_device_type 'XtaLAB AFC11 (RINC): quarter-chi single'
_diffrn_measurement_method '\w scans'
_diffrn_orient_matrix_type 'CrysAlisPro convention (1999,Acta A55,543-557)'
_diffrn_orient_matrix_UB_11 -0.0315759000
_diffrn_orient_matrix_UB_12 -0.0258748000
_diffrn_orient_matrix_UB_13 0.0739750000
_diffrn_orient_matrix_UB_21 -0.0970625000
_diffrn_orient_matrix_UB_22 0.0240783000
_diffrn_orient_matrix_UB_23 -0.0137431000
_diffrn_orient_matrix_UB_31 -0.0417954000
_diffrn_orient_matrix_UB_32 -0.0365266000
_diffrn_orient_matrix_UB_33 -0.0615436000
_diffrn_radiation_monochromator mirror
_diffrn_radiation_probe x-ray
_diffrn_radiation_type CuK\a
_diffrn_radiation_wavelength 1.54184
_diffrn_reflns_av_R_equivalents 0.0272
_diffrn_reflns_av_unetI/netI 0.0305
_diffrn_reflns_Laue_measured_fraction_full 0.997
_diffrn_reflns_Laue_measured_fraction_max 0.970
_diffrn_reflns_limit_h_max 17
_diffrn_reflns_limit_h_min -17
_diffrn_reflns_limit_k_max 25
_diffrn_reflns_limit_k_min -37
_diffrn_reflns_limit_l_max 19
_diffrn_reflns_limit_l_min -19
_diffrn_reflns_number 39863
_diffrn_reflns_point_group_measured_fraction_full 0.997
_diffrn_reflns_point_group_measured_fraction_max 0.970
_diffrn_reflns_theta_full 67.684
_diffrn_reflns_theta_max 76.187
_diffrn_reflns_theta_min 3.484
_diffrn_source 'Rotating-anode X-ray tube (dual wavelength)'
_diffrn_source_type 'Rigaku (Cu) X-ray DW Source'
_exptl_absorpt_coefficient_mu 3.321
_exptl_absorpt_correction_T_max 1.000
_exptl_absorpt_correction_T_min 0.625
_exptl_absorpt_correction_type gaussian
_exptl_absorpt_process_details
;
CrysAlisPro 1.171.40.7b (Rigaku Oxford Diffraction, 2018)
Numerical absorption correction based on gaussian integration over
			a multifaceted crystal model
Empirical absorption correction using spherical harmonics,
 implemented in SCALE3 ABSPACK scaling algorithm.
;
_exptl_crystal_colour yellow
_exptl_crystal_colour_lustre clear
_exptl_crystal_colour_modifier yellowish
_exptl_crystal_density_diffrn 1.634
_exptl_crystal_description plate
_exptl_crystal_F_000 3356
_exptl_crystal_recrystallization_method 'Crystallised from layering a solution in chlorobenzene with n-hexane'
_exptl_crystal_size_max 0.16
_exptl_crystal_size_mid 0.116
_exptl_crystal_size_min 0.06
_refine_diff_density_max 0.791
_refine_diff_density_min -0.901
_refine_diff_density_rms 0.096
_refine_ls_extinction_method none
_refine_ls_goodness_of_fit_ref 1.033
_refine_ls_hydrogen_treatment constr
_refine_ls_matrix_type full
_refine_ls_number_parameters 1518
_refine_ls_number_reflns 13759
_refine_ls_number_restraints 4829
_refine_ls_restrained_S_all 1.068
_refine_ls_R_factor_all 0.0861
_refine_ls_R_factor_gt 0.0716
_refine_ls_shift/su_max 0.003
_refine_ls_shift/su_mean 0.000
_refine_ls_structure_factor_coef Fsqd
_refine_ls_weighting_details 'w=1/[\s^2^(Fo^2^)+(0.1557P)^2^+5.8006P] where P=(Fo^2^+2Fc^2^)/3'
_refine_ls_weighting_scheme calc
_refine_ls_wR_factor_gt 0.2097
_refine_ls_wR_factor_ref 0.2270
_reflns_Friedel_coverage 0.000
_reflns_number_gt 10853
_reflns_number_total 13759
_reflns_threshold_expression 'I > 2\s(I)'
_cod_data_source_file c9cc08945d2.cif
_cod_data_source_block 1-Y
_cod_depositor_comments 'Adding full bibliography for 7126383--7126388.cif.'
_cod_database_code 7126386
_manchester_internal_coll_name ldpm130
_manchester_internal_coll_client PE/DPM
_manchester_internal_coll_type custom
_manchester_internal_coll_frame_time 1s
_manchester_internal_coll_frame_width 1
_manchester_internal_coll_frame_method '\w scans'
_manchester_internal_coll_user PE
_manchester_internal_process_user PE
_manchester_internal_solution_user PE
_manchester_internal_refinement_user FO/PE
_manchester_internal_refinement_date 06/10/2019
_manchester_internal_validation_user FO
_manchester_internal_validation_date 06/10/2019
_manchester_internal_archive_date 06/10/2019
_shelx_shelxl_version_number 2018/3
_chemical_oxdiff_formula C108Al4Cl3Y2F72N2O8
_shelx_space_group_comment
;
The symmetry employed for this shelxl refinement is uniquely defined
by the following loop, which should always be used as a source of
symmetry information in preference to the above space-group names.
They are only intended as comments.
;
_shelx_estimated_absorpt_t_max 0.826
_shelx_estimated_absorpt_t_min 0.619
_reflns_odcompleteness_completeness 99.80
_reflns_odcompleteness_iscentric 1
_reflns_odcompleteness_theta 68.13
_olex2_refinement_description
;
1. Fixed Uiso
 At 1.2 times of:
  All C(H) groups, All C(H,H) groups
 At 1.5 times of:
  All C(H,H,H) groups
2. Restrained distances
 F2_7-C2_7
 1.3 with sigma of 0.02
 F3_6-C2_6
 1.32 with sigma of 0.02
 C2_6-C1_6
 1.32 with sigma of 0.02
 F1_6-F3_6
 2.2 with sigma of 0.02
 F3_6-F2_6
 2.2 with sigma of 0.02
 F2_6-F1_6
 2.2 with sigma of 0.02
 Cl2-C41 \\sim Cl2-C45
 with sigma of 0.02
 Al1-O1_2 \\sim Al1-O1_7 \\sim Al1-O1_3 \\sim Al1-O1_8 \\sim Al1-O1_4 \\sim
Al1-O1_6 \\sim Al1-O1_5 ~
 Al1-O1_1
 with sigma of 0.02
3. Restrained planarity
 Cl2, C40, C41, C42, C43, C44, C45
 with sigma of 0.1
4. Uiso/Uaniso restraints and constraints
C40 \\sim C43 \\sim C44 \\sim C42 \\sim C45 \\sim C41 \\sim Cl2: within 2A with
sigma of 0.01 and sigma for terminal atoms of 0.02
C15 \\sim C16 \\sim C17 \\sim C18 \\sim C19 \\sim C20 \\sim C21 \\sim C22 \\sim
C23 \\sim C24 \\sim C15A \\sim C16A \\sim C17A \\sim C18A \\sim C19A \\sim C20A
\\sim C21A \\sim C22A \\sim C23A \\sim C24A: within 2A with sigma of 0.02 and
sigma for terminal atoms of 0.04
Al1 \\sim O1_5 \\sim C4_7 \\sim O1_6 \\sim O1_1 \\sim O1_4 \\sim O1_3 \\sim
O1_2 \\sim O1_8 \\sim C1_5 \\sim C1_7 \\sim C1_6 \\sim C1_1 \\sim C1_4 \\sim
C1_3 \\sim C1_2 \\sim C1_8 \\sim C2_5 \\sim C3_5 \\sim C4_5 \\sim O1_7 \\sim
C2_7 \\sim C3_7 \\sim C2_6 \\sim C3_6 \\sim C4_6 \\sim C2_1 \\sim C3_1 \\sim
C4_1 \\sim C2_4 \\sim C3_4 \\sim C4_4 \\sim C2_3 \\sim C3_3 \\sim C4_3 \\sim
C2_2 \\sim C3_2 \\sim C4_2 \\sim C2_8 \\sim C3_8 \\sim C4_8 \\sim F1_5 \\sim
F2_5 \\sim F3_5 \\sim F4_5 \\sim F5_5 \\sim F6_5 \\sim F7_5 \\sim F8_5 \\sim
F9_5 \\sim F7_7 \\sim F8_7 \\sim F9_7 \\sim F1_7 \\sim F2_7 \\sim F3_7 \\sim
F4_7 \\sim F5_7 \\sim F6_7 \\sim F1_6 \\sim F2_6 \\sim F3_6 \\sim F4_6 \\sim
F5_6 \\sim F6_6 \\sim F7_6 \\sim F8_6 \\sim F9_6 \\sim F1_1 \\sim F2_1 \\sim
F3_1 \\sim F4_1 \\sim F5_1 \\sim F6_1 \\sim F7_1 \\sim F8_1 \\sim F9_1 \\sim
F1_4 \\sim F2_4 \\sim F3_4 \\sim F4_4 \\sim F5_4 \\sim F6_4 \\sim F7_4 \\sim
F8_4 \\sim F9_4 \\sim F1_3 \\sim F2_3 \\sim F3_3 \\sim F4_3 \\sim F5_3 \\sim
F6_3 \\sim F7_3 \\sim F8_3 \\sim F9_3 \\sim F1_2 \\sim F2_2 \\sim F3_2 \\sim
F4_2 \\sim F5_2 \\sim F6_2 \\sim F7_2 \\sim F8_2 \\sim F9_2 \\sim F1_8 \\sim
F2_8 \\sim F3_8 \\sim F4_8 \\sim F5_8 \\sim F6_8 \\sim F7_8 \\sim F8_8 \\sim
F9_8: within 2A with sigma of 0.02 and sigma for terminal atoms of 0.04
Uanis(F7_2) \\sim Ueq, Uanis(F8_2) \\sim Ueq, Uanis(F9_2) \\sim Ueq,
Uanis(C4_2) \\sim Ueq, Uanis(F7_7) \\sim Ueq, Uanis(F8_7) \\sim Ueq,
Uanis(F9_7) \\sim Ueq, Uanis(O1_7) \\sim Ueq: with sigma of 0.01 and sigma for
terminal atoms of 0.02
5. Rigid body (RIGU) restrains
 All non-hydrogen atoms
 with sigma for 1-2 distances of 0.004 and sigma for 1-3 distances of 0.004
6. Same fragment restrains
{F1_2, F2_2, F3_2, F4_2, F5_2, F6_2, F7_2, F8_2, F9_2, O1_2, C1_2, C2_2, C3_2,
C4_2}
{F1_3, F2_3, F3_3, F4_3, F5_3, F6_3, F7_3, F8_3, F9_3, O1_3, C1_3, C2_3, C3_3,
C4_3}
{F1_4, F2_4, F3_4, F4_4, F5_4, F6_4, F7_4, F8_4, F9_4, O1_4, C1_4, C2_4, C3_4,
C4_4}
{F1_5, F2_5, F3_5, F4_5, F5_5, F6_5, F7_5, F8_5, F9_5, O1_5, C1_5, C2_5, C3_5,
C4_5}
{F1_6, F2_6, F3_6, F4_6, F5_6, F6_6, F7_6, F8_6, F9_6, O1_6, C1_6, C2_6, C3_6,
C4_6}
{F1_7, F2_7, F3_7, F4_7, F5_7, F6_7, F7_7, F8_7, F9_7, O1_7, C1_7, C2_7, C3_7,
C4_7}
{F1_8, F2_8, F3_8, F4_8, F5_8, F6_8, F7_8, F8_8, F9_8, O1_8, C1_8, C2_8, C3_8,
C4_8}
as
{F1_1, F2_1, F3_1, F4_1, F5_1, F6_1, F7_1, F8_1, F9_1, O1_1, C1_1, C2_1, C3_1,
C4_1} sigma for 1-2: 0.02 1-3: 0.04
7. Others
 Sof(C15A)=Sof(C16A)=Sof(C17A)=Sof(C18A)=Sof(C19A)=Sof(C20A)=Sof(H20D)=
 Sof(H20E)=Sof(H20F)=Sof(C21A)=Sof(H21D)=Sof(H21E)=Sof(H21F)=Sof(C22A)=
 Sof(H22D)=Sof(H22E)=Sof(H22F)=Sof(C23A)=Sof(H23D)=Sof(H23E)=Sof(H23F)=
 Sof(C24A)=Sof(H24D)=Sof(H24E)=Sof(H24F)=1-FVAR(1)
 Sof(C15)=Sof(C16)=Sof(C17)=Sof(C18)=Sof(C19)=Sof(C20)=Sof(H20A)=Sof(H20B)=
 Sof(H20C)=Sof(C21)=Sof(H21A)=Sof(H21B)=Sof(H21C)=Sof(C22)=Sof(H22A)=Sof(H22B)=
 Sof(H22C)=Sof(C23)=Sof(H23A)=Sof(H23B)=Sof(H23C)=Sof(C24)=Sof(H24A)=Sof(H24B)=
 Sof(H24C)=FVAR(1)
 Sof(F1)=Sof(F2)=Sof(F3)=Sof(F4)=Sof(F5)=Sof(F6)=Sof(F7)=Sof(F8)=Sof(F9)=
 Sof(O1)=Sof(C1)=Sof(C2)=Sof(C3)=Sof(C4)=Sof(F1)=Sof(F2)=Sof(F3)=Sof(F4)=
 Sof(F5)=Sof(F6)=Sof(F7)=Sof(F8)=Sof(F9)=Sof(O1)=Sof(C1)=Sof(C2)=Sof(C3)=
 Sof(C4)=Sof(F1)=Sof(F2)=Sof(F3)=Sof(F4)=Sof(F5)=Sof(F6)=Sof(F7)=Sof(F8)=
 Sof(F9)=Sof(O1)=Sof(C1)=Sof(C2)=Sof(C3)=Sof(C4)=Sof(F1)=Sof(F2)=Sof(F3)=
 Sof(F4)=Sof(F5)=Sof(F6)=Sof(F7)=Sof(F8)=Sof(F9)=Sof(O1)=Sof(C1)=Sof(C2)=
 Sof(C3)=Sof(C4)=1-FVAR(2)
 Sof(F1)=Sof(F2)=Sof(F3)=Sof(F4)=Sof(F5)=Sof(F6)=Sof(F7)=Sof(F8)=Sof(F9)=
 Sof(O1)=Sof(C1)=Sof(C2)=Sof(C3)=Sof(C4)=Sof(F1)=Sof(F2)=Sof(F3)=Sof(F4)=
 Sof(F5)=Sof(F6)=Sof(F7)=Sof(F8)=Sof(F9)=Sof(O1)=Sof(C1)=Sof(C2)=Sof(C3)=
 Sof(C4)=Sof(F1)=Sof(F2)=Sof(F3)=Sof(F4)=Sof(F5)=Sof(F6)=Sof(F7)=Sof(F8)=
 Sof(F9)=Sof(O1)=Sof(C1)=Sof(C2)=Sof(C3)=Sof(C4)=Sof(F1)=Sof(F2)=Sof(F3)=
 Sof(F4)=Sof(F5)=Sof(F6)=Sof(F7)=Sof(F8)=Sof(F9)=Sof(O1)=Sof(C1)=Sof(C2)=
 Sof(C3)=Sof(C4)=FVAR(2)
 Fixed Sof: Cl2(0.5) C43(0.5) H43(0.5) C44(0.5) H44(0.5) C45(0.5) H45(0.5)
 C40(0.5) C41(0.5) H41(0.5) C42(0.5) H42(0.5)
8.a Secondary CH2 refined with riding coordinates:
 C28(H28A,H28B), C30(H30A,H30B), C32(H32A,H32B)
8.b Me refined with riding coordinates:
 C10(H10A,H10B,H10C), C11(H11A,H11B,H11C), C12(H12A,H12B,H12C), C13(H13A,H13B,
 H13C), C14(H14A,H14B,H14C), C20(H20A,H20B,H20C), C21(H21A,H21B,H21C), C22(H22A,
 H22B,H22C), C23(H23A,H23B,H23C), C24(H24A,H24B,H24C), C20A(H20D,H20E,H20F),
 C21A(H21D,H21E,H21F), C22A(H22D,H22E,H22F), C23A(H23D,H23E,H23F), C24A(H24D,
 H24E,H24F)
8.c Aromatic/amide H refined with riding coordinates:
 C35(H35), C36(H36), C37(H37), C38(H38), C39(H39), C43(H43), C44(H44),
 C45(H45), C41(H41), C42(H42)
8.d Fitted hexagon refined as free rotating group:
 C43(C44,C45,C40,C41,C42)
8.e Idealised Me refined as rotating group:
 C25(H25A,H25B,H25C), C26(H26A,H26B,H26C), C27(H27A,H27B,H27C), C29(H29A,H29B,
 H29C), C31(H31A,H31B,H31C), C33(H33A,H33B,H33C)
;
_olex2_exptl_crystal_mounting_method 'In fomblin oil on micromount'
_olex2_submission_special_instructions 'No special instructions were received'
_oxdiff_exptl_absorpt_empirical_details
;
Empirical correction (ABSPACK) includes:
- Absorption correction using spherical harmonics
- Frame scaling
;
_oxdiff_exptl_absorpt_empirical_full_max 1.211
_oxdiff_exptl_absorpt_empirical_full_min 0.841

loop_
_space_group_symop_operation_xyz
'x, y, z'
'-x, y+1/2, -z+1/2'
'-x, -y, -z'
'x, -y-1/2, z-1/2'

loop_
_atom_site_label
_atom_site_type_symbol
_atom_site_fract_x
_atom_site_fract_y
_atom_site_fract_z
_atom_site_U_iso_or_equiv
_atom_site_adp_type
_atom_site_occupancy
_atom_site_site_symmetry_order
_atom_site_calc_flag
_atom_site_refinement_flags_posn
_atom_site_refinement_flags_adp
_atom_site_refinement_flags_occupancy
_atom_site_disorder_assembly
_atom_site_disorder_group
Y1 Y 0.70072(2) 0.51514(2) 0.38086(2) 0.04566(14) Uani 1 1 d . U . . .
Al2 Al 0.48690(9) 0.59960(4) 0.51989(7) 0.0458(3) Uani 1 1 d . U . . .
N1 N 0.5502(3) 0.63954(12) 0.6133(2) 0.0565(8) Uani 1 1 d . U . . .
C5 C 0.6062(3) 0.56578(14) 0.2625(3) 0.0508(9) Uani 1 1 d . U . . .
C6 C 0.7005(3) 0.56342(18) 0.2436(3) 0.0646(11) Uani 1 1 d . U . . .
C7 C 0.7170(4) 0.5196(2) 0.2201(3) 0.0770(14) Uani 1 1 d . U . . .
C8 C 0.6328(5) 0.49484(17) 0.2258(3) 0.0675(12) Uani 1 1 d . U . . .
C9 C 0.5634(3) 0.52390(14) 0.2518(3) 0.0531(9) Uani 1 1 d . U . . .
C10 C 0.5537(4) 0.60753(16) 0.2752(3) 0.0699(13) Uani 1 1 d . U . . .
H10A H 0.597933 0.631786 0.281037 0.105 Uiso 1 1 calc R . . . .
H10B H 0.505359 0.612511 0.227498 0.105 Uiso 1 1 calc R . . . .
H10C H 0.524239 0.605100 0.325354 0.105 Uiso 1 1 calc R . . . .
C11 C 0.7647(5) 0.6022(3) 0.2331(5) 0.106(3) Uani 1 1 d . U . . .
H11A H 0.738044 0.628418 0.253791 0.159 Uiso 1 1 calc R . . . .
H11B H 0.827049 0.596913 0.264283 0.159 Uiso 1 1 calc R . . . .
H11C H 0.769922 0.605819 0.174399 0.159 Uiso 1 1 calc R . . . .
C12 C 0.7982(7) 0.5029(4) 0.1751(5) 0.134(4) Uani 1 1 d . U . . .
H12A H 0.792150 0.471580 0.166960 0.200 Uiso 1 1 calc R . . . .
H12B H 0.794991 0.517227 0.121347 0.200 Uiso 1 1 calc R . . . .
H12C H 0.858608 0.509380 0.208779 0.200 Uiso 1 1 calc R . . . .
C13 C 0.6143(7) 0.4474(2) 0.1976(4) 0.108(3) Uani 1 1 d . U . . .
H13A H 0.552001 0.438510 0.208468 0.162 Uiso 1 1 calc R . . . .
H13B H 0.617383 0.445013 0.138345 0.162 Uiso 1 1 calc R . . . .
H13C H 0.661931 0.428546 0.228320 0.162 Uiso 1 1 calc R . . . .
C14 C 0.4599(4) 0.51440(19) 0.2561(3) 0.0700(14) Uani 1 1 d . U . . .
H14A H 0.447737 0.483495 0.246814 0.105 Uiso 1 1 calc R . . . .
H14B H 0.445331 0.522492 0.310759 0.105 Uiso 1 1 calc R . . . .
H14C H 0.420469 0.531152 0.213560 0.105 Uiso 1 1 calc R . . . .
C25 C 0.5920(3) 0.56680(13) 0.4740(2) 0.0460(8) Uani 1 1 d . U . . .
H25A H 0.636536 0.587543 0.456459 0.069 Uiso 1 1 calc GR . . . .
H25B H 0.564913 0.549240 0.426574 0.069 Uiso 1 1 calc GR . . . .
H25C H 0.624657 0.547962 0.517070 0.069 Uiso 1 1 calc GR . . . .
C26 C 0.4036(4) 0.63526(14) 0.4365(3) 0.0563(10) Uani 1 1 d . U . . .
H26A H 0.352429 0.647587 0.462382 0.084 Uiso 1 1 calc GR . . . .
H26B H 0.377507 0.616924 0.389911 0.084 Uiso 1 1 calc GR . . . .
H26C H 0.440299 0.658663 0.416584 0.084 Uiso 1 1 calc GR . . . .
C27 C 0.4157(3) 0.55222(12) 0.5729(2) 0.0449(8) Uani 1 1 d . U . . .
H27A H 0.460567 0.533619 0.607350 0.067 Uiso 1 1 calc GR . . . .
H27B H 0.379271 0.534842 0.529451 0.067 Uiso 1 1 calc GR . . . .
H27C H 0.373254 0.565584 0.607190 0.067 Uiso 1 1 calc GR . . . .
C28 C 0.6434(4) 0.6579(2) 0.5921(4) 0.0738(14) Uani 1 1 d . U . . .
H28A H 0.670534 0.677198 0.637706 0.089 Uiso 1 1 calc R . . . .
H28B H 0.687627 0.633527 0.590130 0.089 Uiso 1 1 calc R . . . .
C29 C 0.6371(5) 0.68287(19) 0.5113(4) 0.0783(15) Uani 1 1 d . U . . .
H29A H 0.601311 0.665983 0.466696 0.117 Uiso 1 1 calc GR . . . .
H29B H 0.700405 0.688133 0.498300 0.117 Uiso 1 1 calc GR . . . .
H29C H 0.605602 0.710559 0.516765 0.117 Uiso 1 1 calc GR . . . .
C30 C 0.5705(4) 0.61236(17) 0.6914(3) 0.0668(12) Uani 1 1 d . U . . .
H30A H 0.616895 0.589964 0.682146 0.080 Uiso 1 1 calc R . . . .
H30B H 0.511942 0.597182 0.699300 0.080 Uiso 1 1 calc R . . . .
C31 C 0.6078(5) 0.6363(2) 0.7732(3) 0.0818(16) Uani 1 1 d . U . . .
H31A H 0.671816 0.646524 0.771152 0.123 Uiso 1 1 calc GR . . . .
H31B H 0.608021 0.616481 0.819934 0.123 Uiso 1 1 calc GR . . . .
H31C H 0.567229 0.661067 0.780060 0.123 Uiso 1 1 calc GR . . . .
C32 C 0.4860(4) 0.67808(15) 0.6256(3) 0.0667(12) Uani 1 1 d . U . . .
H32A H 0.519913 0.697796 0.667332 0.080 Uiso 1 1 calc R . . . .
H32B H 0.472624 0.694231 0.572882 0.080 Uiso 1 1 calc R . . . .
C33 C 0.3925(4) 0.66521(17) 0.6534(3) 0.0694(13) Uani 1 1 d . U . . .
H33A H 0.357449 0.646309 0.611728 0.104 Uiso 1 1 calc GR . . . .
H33B H 0.355536 0.691257 0.659892 0.104 Uiso 1 1 calc GR . . . .
H33C H 0.404795 0.649874 0.706286 0.104 Uiso 1 1 calc GR . . . .
C15 C 0.819(2) 0.4664(11) 0.4839(19) 0.059(3) Uani 0.533(16) 1 d . U P A 1
C16 C 0.8623(11) 0.4724(5) 0.4161(10) 0.065(3) Uani 0.533(16) 1 d . U P A 1
C17 C 0.8855(9) 0.5188(6) 0.4098(10) 0.064(3) Uani 0.533(16) 1 d . U P A 1
C18 C 0.8509(12) 0.5392(5) 0.4777(11) 0.061(3) Uani 0.533(16) 1 d . U P A 1
C19 C 0.810(3) 0.5062(6) 0.527(2) 0.056(3) Uani 0.533(16) 1 d . U P A 1
C20 C 0.7976(14) 0.4207(5) 0.5219(13) 0.096(6) Uani 0.533(16) 1 d . U P A 1
H20A H 0.766097 0.425086 0.570475 0.144 Uiso 0.533(16) 1 calc R . P A 1
H20B H 0.756895 0.403805 0.480471 0.144 Uiso 0.533(16) 1 calc R . P A 1
H20C H 0.856526 0.405061 0.538297 0.144 Uiso 0.533(16) 1 calc R . P A 1
C21 C 0.8949(15) 0.4383(7) 0.3500(14) 0.120(6) Uani 0.533(16) 1 d . U P A 1
H21A H 0.924254 0.454004 0.308527 0.180 Uiso 0.533(16) 1 calc R . P A 1
H21B H 0.940125 0.417794 0.379069 0.180 Uiso 0.533(16) 1 calc R . P A 1
H21C H 0.840068 0.422470 0.322741 0.180 Uiso 0.533(16) 1 calc R . P A 1
C22 C 0.9496(8) 0.5431(7) 0.3589(11) 0.103(5) Uani 0.533(16) 1 d . U P A 1
H22A H 0.966193 0.524142 0.315291 0.155 Uiso 0.533(16) 1 calc R . P A 1
H22B H 0.916910 0.568711 0.333860 0.155 Uiso 0.533(16) 1 calc R . P A 1
H22C H 1.006737 0.552058 0.394926 0.155 Uiso 0.533(16) 1 calc R . P A 1
C23 C 0.8607(9) 0.5864(4) 0.5004(13) 0.088(4) Uani 0.533(16) 1 d . U P A 1
H23A H 0.830793 0.591881 0.549494 0.132 Uiso 0.533(16) 1 calc R . P A 1
H23B H 0.927369 0.593926 0.512277 0.132 Uiso 0.533(16) 1 calc R . P A 1
H23C H 0.830414 0.604011 0.454336 0.132 Uiso 0.533(16) 1 calc R . P A 1
C24 C 0.7776(17) 0.5128(7) 0.6077(13) 0.091(5) Uani 0.533(16) 1 d . U P A 1
H24A H 0.778906 0.543732 0.620911 0.136 Uiso 0.533(16) 1 calc R . P A 1
H24B H 0.713481 0.501877 0.605176 0.136 Uiso 0.533(16) 1 calc R . P A 1
H24C H 0.819127 0.497206 0.650609 0.136 Uiso 0.533(16) 1 calc R . P A 1
C15A C 0.832(3) 0.4645(14) 0.476(2) 0.060(3) Uani 0.467(16) 1 d . U P A 2
C16A C 0.8802(11) 0.4881(7) 0.4121(11) 0.064(3) Uani 0.467(16) 1 d . U P A 2
C17A C 0.8820(12) 0.5342(6) 0.4336(13) 0.065(3) Uani 0.467(16) 1 d . U P A 2
C18A C 0.8392(14) 0.5403(7) 0.5053(11) 0.061(3) Uani 0.467(16) 1 d . U P A 2
C19A C 0.807(3) 0.4980(8) 0.528(3) 0.056(3) Uani 0.467(16) 1 d . U P A 2
C20A C 0.8183(13) 0.4177(5) 0.4823(11) 0.068(4) Uani 0.467(16) 1 d . U P A 2
H20D H 0.842752 0.402981 0.436874 0.102 Uiso 0.467(16) 1 calc R . P A 2
H20E H 0.851693 0.407328 0.535207 0.102 Uiso 0.467(16) 1 calc R . P A 2
H20F H 0.751228 0.411472 0.479353 0.102 Uiso 0.467(16) 1 calc R . P A 2
C21A C 0.9291(13) 0.4623(8) 0.3521(12) 0.097(5) Uani 0.467(16) 1 d . U P A 2
H21D H 0.911032 0.431827 0.354099 0.145 Uiso 0.467(16) 1 calc R . P A 2
H21E H 0.910598 0.473453 0.295950 0.145 Uiso 0.467(16) 1 calc R . P A 2
H21F H 0.997135 0.464987 0.367319 0.145 Uiso 0.467(16) 1 calc R . P A 2
C22A C 0.9405(13) 0.5705(8) 0.4005(14) 0.109(6) Uani 0.467(16) 1 d . U P A 2
H22D H 0.964358 0.560397 0.350748 0.164 Uiso 0.467(16) 1 calc R . P A 2
H22E H 0.900926 0.596022 0.387001 0.164 Uiso 0.467(16) 1 calc R . P A 2
H22F H 0.993350 0.578103 0.442876 0.164 Uiso 0.467(16) 1 calc R . P A 2
C23A C 0.8375(12) 0.5833(5) 0.5551(13) 0.086(5) Uani 0.467(16) 1 d . U P A 2
H23D H 0.803384 0.578676 0.601938 0.130 Uiso 0.467(16) 1 calc R . P A 2
H23E H 0.901916 0.592257 0.575495 0.130 Uiso 0.467(16) 1 calc R . P A 2
H23F H 0.806155 0.605800 0.519018 0.130 Uiso 0.467(16) 1 calc R . P A 2
C24A C 0.7679(15) 0.4923(6) 0.6108(10) 0.067(4) Uani 0.467(16) 1 d . U P A 2
H24D H 0.757072 0.520796 0.633899 0.100 Uiso 0.467(16) 1 calc R . P A 2
H24E H 0.708580 0.476349 0.600822 0.100 Uiso 0.467(16) 1 calc R . P A 2
H24F H 0.813080 0.476211 0.649976 0.100 Uiso 0.467(16) 1 calc R . P A 2
Cl1 Cl 0.63228(17) 0.69234(6) 0.07281(14) 0.1114(6) Uani 1 1 d . U . . .
C34 C 0.6055(5) 0.71240(18) 0.1681(5) 0.0850(16) Uani 1 1 d . U . . .
C35 C 0.6768(5) 0.7295(2) 0.2283(5) 0.0922(17) Uani 1 1 d . U . . .
H35 H 0.740033 0.730333 0.218260 0.111 Uiso 1 1 calc R . . . .
C36 C 0.6531(6) 0.7451(2) 0.3017(5) 0.0994(19) Uani 1 1 d . U . . .
H36 H 0.700577 0.757118 0.341564 0.119 Uiso 1 1 calc R . . . .
C37 C 0.5586(6) 0.7434(2) 0.3192(5) 0.0960(18) Uani 1 1 d . U . . .
H37 H 0.544166 0.753716 0.370586 0.115 Uiso 1 1 calc R . . . .
C38 C 0.4907(5) 0.72727(18) 0.2629(5) 0.0848(16) Uani 1 1 d . U . . .
H38 H 0.427988 0.726482 0.274291 0.102 Uiso 1 1 calc R . . . .
C39 C 0.5122(5) 0.71094(18) 0.1845(5) 0.0822(15) Uani 1 1 d . U . . .
H39 H 0.464000 0.699422 0.144672 0.099 Uiso 1 1 calc R . . . .
Al1 Al 0.07990(9) 0.67497(4) 0.00585(7) 0.0459(3) Uani 1 1 d D U . . .
Cl2 Cl 0.4211(5) 0.42488(19) -0.0242(3) 0.1363(19) Uani 0.5 1 d D U P B -1
C43 C 0.5827(10) 0.5523(4) 0.0143(8) 0.138(5) Uani 0.5 1 d . U P B -1
H43 H 0.617607 0.578445 0.021699 0.165 Uiso 0.5 1 calc R . P B -1
C44 C 0.4908(11) 0.5504(4) 0.0354(7) 0.130(4) Uani 0.5 1 d G U P B -1
H44 H 0.464197 0.575246 0.057033 0.156 Uiso 0.5 1 calc R . P B -1
C45 C 0.4387(7) 0.5114(4) 0.0243(6) 0.118(4) Uani 0.5 1 d DG U P B -1
H45 H 0.377219 0.510140 0.038470 0.141 Uiso 0.5 1 calc R . P B -1
C40 C 0.4785(7) 0.4743(4) -0.0080(6) 0.111(4) Uani 0.5 1 d G U P B -1
C41 C 0.5704(7) 0.4762(4) -0.0292(6) 0.121(4) Uani 0.5 1 d DG U P B -1
H41 H 0.597060 0.451431 -0.050761 0.145 Uiso 0.5 1 calc R . P B -1
C42 C 0.6225(7) 0.5153(5) -0.0180(7) 0.130(4) Uani 0.5 1 d G U P B -1
H42 H 0.684040 0.516537 -0.032198 0.156 Uiso 0.5 1 calc R . P B -1
F1_1 F -0.1279(4) 0.6664(2) -0.2054(4) 0.0824(16) Uani 0.707(3) 1 d D U P C 1
F2_1 F -0.1599(10) 0.5968(4) -0.2245(10) 0.120(4) Uani 0.707(3) 1 d D U P C 1
F3_1 F -0.0201(7) 0.6245(3) -0.2373(6) 0.100(2) Uani 0.707(3) 1 d D U P C 1
F4_1 F -0.1210(5) 0.6165(3) 0.0329(4) 0.096(2) Uani 0.707(3) 1 d D U P C 1
F5_1 F -0.1860(5) 0.5722(3) -0.0656(5) 0.113(2) Uani 0.707(3) 1 d D U P C 1
F6_1 F -0.2136(5) 0.6420(3) -0.0726(5) 0.0865(19) Uani 0.707(3) 1 d D U P C 1
F7_1 F 0.0938(4) 0.58521(18) -0.0998(6) 0.105(2) Uani 0.707(3) 1 d D U P C 1
F8_1 F -0.0240(6) 0.5444(3) -0.1402(6) 0.110(2) Uani 0.707(3) 1 d D U P C 1
F9_1 F 0.0122(5) 0.5597(2) -0.0083(5) 0.104(2) Uani 0.707(3) 1 d D U P C 1
O1_1 O -0.0088(5) 0.6543(2) -0.0674(5) 0.0568(15) Uani 0.707(3) 1 d D U P C 1
C1_1 C -0.0576(5) 0.6181(3) -0.0982(5) 0.0675(16) Uani 0.707(3) 1 d D U P C 1
C2_1 C -0.0942(7) 0.6279(3) -0.1930(5) 0.082(2) Uani 0.707(3) 1 d D U P C 1
C3_1 C -0.1458(6) 0.6126(3) -0.0490(5) 0.085(2) Uani 0.707(3) 1 d D U P C 1
C4_1 C 0.0061(6) 0.5770(3) -0.0875(7) 0.087(2) Uani 0.707(3) 1 d D U P C 1
F1_2 F 0.4006(4) 0.6652(2) 0.0054(4) 0.0797(15) Uani 0.707(3) 1 d D U P C 1
F2_2 F 0.3964(4) 0.6664(2) -0.1283(4) 0.0805(15) Uani 0.707(3) 1 d D U P C 1
F3_2 F 0.3171(4) 0.61787(14) -0.0680(3) 0.0761(12) Uani 0.707(3) 1 d D U P C 1
F4_2 F 0.2221(4) 0.76773(16) -0.0717(4) 0.0779(14) Uani 0.707(3) 1 d D U P C 1
F5_2 F 0.3690(4) 0.74920(19) -0.0768(4) 0.0843(16) Uani 0.707(3) 1 d D U P C 1
F6_2 F 0.3092(5) 0.7414(2) 0.0364(5) 0.0781(16) Uani 0.707(3) 1 d D U P C 1
F7_2 F 0.1955(8) 0.6539(3) -0.2048(5) 0.090(2) Uani 0.707(3) 1 d D U P C 1
F8_2 F 0.2508(5) 0.7168(3) -0.2190(4) 0.0791(17) Uani 0.707(3) 1 d D U P C 1
F9_2 F 0.1172(3) 0.70668(19) -0.1732(3) 0.0777(13) Uani 0.707(3) 1 d D U P C 1
O1_2 O 0.1945(3) 0.67316(14) -0.0251(3) 0.0494(9) Uani 0.707(3) 1 d D U P C 1
C1_2 C 0.2531(5) 0.6904(2) -0.0761(4) 0.0549(13) Uani 0.707(3) 1 d D U P C 1
C2_2 C 0.3391(5) 0.6595(2) -0.0662(4) 0.0631(15) Uani 0.707(3) 1 d D U P C 1
C3_2 C 0.2881(5) 0.73805(19) -0.0465(4) 0.0602(14) Uani 0.707(3) 1 d D U P C 1
C4_2 C 0.2070(4) 0.6926(2) -0.1692(4) 0.0568(13) Uani 0.707(3) 1 d D U P C 1
F1_3 F 0.1256(5) 0.8016(2) 0.1000(6) 0.123(3) Uani 0.707(3) 1 d D U P C 1
F2_3 F -0.0125(6) 0.8344(3) 0.0849(6) 0.105(3) Uani 0.707(3) 1 d D U P C 1
F3_3 F 0.0751(7) 0.8194(3) -0.0205(6) 0.155(3) Uani 0.707(3) 1 d D U P C 1
F4_3 F -0.1486(7) 0.7735(3) 0.0974(6) 0.109(3) Uani 0.707(3) 1 d D U P C 1
F5_3 F -0.0859(4) 0.7094(2) 0.1034(4) 0.0949(17) Uani 0.707(3) 1 d D U P C 1
F6_3 F -0.0154(6) 0.7624(3) 0.1794(4) 0.120(2) Uani 0.707(3) 1 d D U P C 1
F7_3 F -0.0322(10) 0.7618(4) -0.1183(7) 0.106(3) Uani 0.707(3) 1 d D U P C 1
F8_3 F -0.1142(9) 0.8083(4) -0.0625(9) 0.135(4) Uani 0.707(3) 1 d D U P C 1
F9_3 F -0.1482(5) 0.7370(3) -0.0553(5) 0.119(2) Uani 0.707(3) 1 d D U P C 1
O1_3 O 0.0585(3) 0.73060(15) 0.0205(3) 0.0551(11) Uani 0.707(3) 1 d D U P C 1
C1_3 C -0.0091(6) 0.7619(3) 0.0295(5) 0.0689(16) Uani 0.707(3) 1 d D U P C 1
C2_3 C 0.0473(7) 0.8039(3) 0.0523(7) 0.106(3) Uani 0.707(3) 1 d D U P C 1
C3_3 C -0.0679(6) 0.7543(3) 0.1034(6) 0.099(2) Uani 0.707(3) 1 d D U P C 1
C4_3 C -0.0764(7) 0.7672(3) -0.0529(6) 0.088(2) Uani 0.707(3) 1 d D U P C 1
F1_4 F 0.2151(9) 0.7052(3) 0.1726(7) 0.098(3) Uani 0.707(3) 1 d D U P C 1
F2_4 F 0.2490(10) 0.6609(5) 0.2844(7) 0.189(5) Uani 0.707(3) 1 d D U P C 1
F3_4 F 0.1004(10) 0.6917(4) 0.2537(8) 0.135(4) Uani 0.707(3) 1 d D U P C 1
F4_4 F 0.2649(5) 0.5825(3) 0.2317(5) 0.103(2) Uani 0.707(3) 1 d D U P C 1
F5_4 F 0.2025(9) 0.5742(5) 0.1000(7) 0.135(4) Uani 0.707(3) 1 d D U P C 1
F6_4 F 0.3030(5) 0.6335(4) 0.1386(5) 0.115(3) Uani 0.707(3) 1 d D U P C 1
F7_4 F -0.0033(4) 0.6292(3) 0.2220(4) 0.097(2) Uani 0.707(3) 1 d D U P C 1
F8_4 F 0.1193(5) 0.6101(3) 0.3074(4) 0.121(2) Uani 0.707(3) 1 d D U P C 1
F9_4 F 0.0701(7) 0.5675(3) 0.1939(7) 0.126(3) Uani 0.707(3) 1 d D U P C 1
O1_4 O 0.0901(4) 0.6447(3) 0.0969(4) 0.0543(14) Uani 0.707(3) 1 d D U P C 1
C1_4 C 0.1431(6) 0.6343(3) 0.1703(5) 0.0672(16) Uani 0.707(3) 1 d D U P C 1
C2_4 C 0.1789(7) 0.6764(3) 0.2199(5) 0.095(2) Uani 0.707(3) 1 d D U P C 1
C3_4 C 0.2367(6) 0.6058(3) 0.1634(6) 0.095(2) Uani 0.707(3) 1 d D U P C 1
C4_4 C 0.0797(6) 0.6107(3) 0.2239(6) 0.101(2) Uani 0.707(3) 1 d D U P C 1
F1_5 F -0.1618(10) 0.7275(6) -0.0044(9) 0.100(4) Uani 0.293(3) 1 d D U P C 2
F2_5 F -0.1343(15) 0.7925(6) 0.0853(13) 0.116(6) Uani 0.293(3) 1 d D U P C 2
F3_5 F -0.1169(16) 0.7257(7) 0.1251(11) 0.144(6) Uani 0.293(3) 1 d D U P C 2
F4_5 F -0.052(2) 0.7537(8) -0.1185(15) 0.095(6) Uani 0.293(3) 1 d D U P C 2
F5_5 F 0.0308(9) 0.8128(4) -0.0774(7) 0.081(3) Uani 0.293(3) 1 d D U P C 2
F6_5 F -0.1230(11) 0.8066(6) -0.0608(12) 0.059(4) Uani 0.293(3) 1 d D U P C 2
F7_5 F 0.0416(11) 0.7827(4) 0.1678(8) 0.091(3) Uani 0.293(3) 1 d D U P C 2
F8_5 F 0.0274(18) 0.8355(5) 0.0768(17) 0.131(6) Uani 0.293(3) 1 d D U P C 2
F9_5 F 0.1364(12) 0.7837(9) 0.0842(17) 0.165(7) Uani 0.293(3) 1 d D U P C 2
O1_5 O 0.0205(11) 0.7188(4) 0.0407(10) 0.077(3) Uani 0.293(3) 1 d D U P C 2
C1_5 C -0.0138(11) 0.7607(5) 0.0293(10) 0.075(3) Uani 0.293(3) 1 d D U P C 2
C2_5 C -0.1103(11) 0.7498(6) 0.0564(10) 0.093(3) Uani 0.293(3) 1 d D U P C 2
C3_5 C -0.0380(10) 0.7841(5) -0.0596(9) 0.067(3) Uani 0.293(3) 1 d D U P C 2
C4_5 C 0.0415(12) 0.7930(5) 0.0916(10) 0.092(4) Uani 0.293(3) 1 d D U P C 2
F1_6 F 0.0940(13) 0.5564(6) 0.1683(15) 0.125(7) Uani 0.293(3) 1 d D U P C 2
F2_6 F 0.2263(12) 0.5739(7) 0.2508(10) 0.112(5) Uani 0.293(3) 1 d D U P C 2
F3_6 F 0.2183(18) 0.5741(9) 0.1125(13) 0.109(6) Uani 0.293(3) 1 d D U P C 2
F4_6 F 0.0866(16) 0.6336(6) 0.3076(9) 0.128(5) Uani 0.293(3) 1 d D U P C 2
F5_6 F 0.088(2) 0.6962(5) 0.243(2) 0.112(6) Uani 0.293(3) 1 d D U P C 2
F6_6 F -0.0147(12) 0.6441(8) 0.1940(14) 0.128(6) Uani 0.293(3) 1 d D U P C 2
F7_6 F 0.3105(13) 0.6375(9) 0.1728(13) 0.129(6) Uani 0.293(3) 1 d D U P C 2
F8_6 F 0.2608(9) 0.6705(4) 0.2778(7) 0.057(3) Uani 0.293(3) 1 d D U P C 2
F9_6 F 0.2297(16) 0.6991(6) 0.1547(14) 0.091(5) Uani 0.293(3) 1 d D U P C 2
O1_6 O 0.1190(12) 0.6400(6) 0.0876(8) 0.066(4) Uani 0.293(3) 1 d D U P C 2
C1_6 C 0.1462(11) 0.6325(5) 0.1728(9) 0.066(3) Uani 0.293(3) 1 d D U P C 2
C2_6 C 0.1660(11) 0.5844(4) 0.1753(9) 0.084(3) Uani 0.293(3) 1 d D U P C 2
C3_6 C 0.0761(11) 0.6503(5) 0.2336(9) 0.076(3) Uani 0.293(3) 1 d D U P C 2
C4_6 C 0.2408(10) 0.6599(5) 0.1928(8) 0.078(3) Uani 0.293(3) 1 d D U P C 2
F1_7 F 0.3568(15) 0.6655(6) 0.0169(13) 0.129(6) Uani 0.293(3) 1 d D U P C 2
F2_7 F 0.2802(17) 0.7327(8) 0.0392(16) 0.130(7) Uani 0.293(3) 1 d D U P C 2
F3_7 F 0.3832(16) 0.7342(7) -0.0413(15) 0.149(7) Uani 0.293(3) 1 d D U P C 2
F4_7 F 0.2884(15) 0.7200(9) -0.2041(13) 0.111(6) Uani 0.293(3) 1 d D U P C 2
F5_7 F 0.2484(17) 0.7686(6) -0.1029(13) 0.128(6) Uani 0.293(3) 1 d D U P C 2
F6_7 F 0.1422(13) 0.7265(8) -0.1919(13) 0.140(6) Uani 0.293(3) 1 d D U P C 2
F7_7 F 0.2530(13) 0.6180(4) -0.0660(11) 0.110(4) Uani 0.293(3) 1 d D U P C 2
F8_7 F 0.3639(11) 0.6500(6) -0.1206(13) 0.103(4) Uani 0.293(3) 1 d D U P C 2
F9_7 F 0.214(2) 0.6457(9) -0.1952(14) 0.102(6) Uani 0.293(3) 1 d D U P C 2
O1_7 O 0.1631(9) 0.6905(5) -0.0481(10) 0.083(3) Uani 0.293(3) 1 d D U P C 2
C1_7 C 0.2421(10) 0.6934(5) -0.0818(10) 0.076(3) Uani 0.293(3) 1 d D U P C 2
C2_7 C 0.3237(12) 0.7051(6) -0.0105(11) 0.107(4) Uani 0.293(3) 1 d D U P C 2
C3_7 C 0.2322(13) 0.7307(5) -0.1516(10) 0.099(3) Uani 0.293(3) 1 d D U P C 2
C4_7 C 0.2690(12) 0.6493(5) -0.1166(11) 0.099(3) Uani 0.293(3) 1 d D U P C 2
F1_8 F -0.0836(17) 0.6681(7) -0.2051(16) 0.130(6) Uani 0.293(3) 1 d D U P C 2
F2_8 F -0.161(2) 0.6069(12) -0.229(2) 0.124(7) Uani 0.293(3) 1 d D U P C 2
F3_8 F -0.004(2) 0.6100(10) -0.2235(19) 0.136(8) Uani 0.293(3) 1 d D U P C 2
F4_8 F -0.1540(16) 0.6110(10) 0.0169(12) 0.138(6) Uani 0.293(3) 1 d D U P C 2
F5_8 F -0.2151(17) 0.5804(8) -0.1044(16) 0.155(7) Uani 0.293(3) 1 d D U P C 2
F6_8 F -0.2015(17) 0.6540(8) -0.0924(17) 0.118(7) Uani 0.293(3) 1 d D U P C 2
F7_8 F 0.0683(13) 0.5664(7) -0.0799(18) 0.144(6) Uani 0.293(3) 1 d D U P C 2
F8_8 F -0.0618(19) 0.5401(9) -0.140(2) 0.162(9) Uani 0.293(3) 1 d D U P C 2
F9_8 F -0.040(2) 0.5520(9) -0.0042(16) 0.169(7) Uani 0.293(3) 1 d D U P C 2
O1_8 O -0.0040(16) 0.6430(6) -0.0534(14) 0.081(4) Uani 0.293(3) 1 d D U P C 2
C1_8 C -0.0637(12) 0.6140(5) -0.0954(11) 0.084(3) Uani 0.293(3) 1 d D U P C 2
C2_8 C -0.0783(17) 0.6264(7) -0.1888(12) 0.098(4) Uani 0.293(3) 1 d D U P C 2
C3_8 C -0.1661(14) 0.6153(7) -0.0643(13) 0.106(4) Uani 0.293(3) 1 d D U P C 2
C4_8 C -0.0223(15) 0.5678(6) -0.0800(15) 0.112(4) Uani 0.293(3) 1 d D U P C 2

loop_
_atom_site_aniso_label
_atom_site_aniso_U_11
_atom_site_aniso_U_22
_atom_site_aniso_U_33
_atom_site_aniso_U_23
_atom_site_aniso_U_13
_atom_site_aniso_U_12
Y1 0.0449(2) 0.0439(2) 0.0465(2) 0.00738(13) 0.00123(14) 0.00551(13)
Al2 0.0547(6) 0.0355(5) 0.0441(6) -0.0009(4) -0.0032(5) 0.0024(4)
N1 0.063(2) 0.0475(18) 0.0557(19) -0.0059(15) -0.0012(16) -0.0070(15)
C5 0.059(2) 0.047(2) 0.044(2) 0.0086(16) 0.0012(17) 0.0067(17)
C6 0.057(2) 0.075(3) 0.060(3) 0.022(2) 0.002(2) 0.001(2)
C7 0.078(3) 0.099(4) 0.056(3) 0.028(3) 0.018(2) 0.037(3)
C8 0.103(4) 0.056(2) 0.043(2) 0.0070(19) 0.007(2) 0.023(2)
C9 0.066(2) 0.048(2) 0.043(2) 0.0090(16) -0.0024(18) 0.0045(17)
C10 0.095(4) 0.051(2) 0.062(3) 0.013(2) 0.004(3) 0.021(2)
C11 0.079(4) 0.120(5) 0.114(5) 0.068(5) 0.000(4) -0.022(4)
C12 0.125(6) 0.209(9) 0.075(4) 0.041(5) 0.042(4) 0.098(7)
C13 0.213(9) 0.058(3) 0.050(3) -0.003(2) 0.009(4) 0.030(4)
C14 0.066(3) 0.078(3) 0.058(3) 0.021(2) -0.018(2) -0.010(2)
C25 0.0491(19) 0.0422(19) 0.0439(19) -0.0007(15) -0.0024(15) 0.0008(15)
C26 0.070(3) 0.044(2) 0.052(2) 0.0041(17) -0.0029(19) 0.0098(19)
C27 0.0494(19) 0.0383(18) 0.0450(19) 0.0016(15) 0.0000(15) 0.0031(15)
C28 0.074(3) 0.075(3) 0.068(3) -0.007(2) -0.003(2) -0.027(3)
C29 0.094(4) 0.063(3) 0.077(3) -0.006(3) 0.009(3) -0.026(3)
C30 0.081(3) 0.061(3) 0.053(2) -0.004(2) -0.011(2) -0.002(2)
C31 0.098(4) 0.084(4) 0.056(3) -0.011(3) -0.014(3) -0.016(3)
C32 0.092(3) 0.044(2) 0.062(3) -0.013(2) 0.003(2) -0.002(2)
C33 0.090(3) 0.053(3) 0.064(3) -0.012(2) 0.007(2) 0.009(2)
C15 0.048(7) 0.049(5) 0.072(6) 0.009(4) -0.017(4) 0.004(5)
C16 0.056(6) 0.058(5) 0.073(5) 0.008(4) -0.012(4) 0.017(4)
C17 0.047(4) 0.065(6) 0.077(6) 0.025(4) 0.004(4) 0.013(5)
C18 0.047(5) 0.050(4) 0.079(6) 0.005(5) -0.010(5) -0.003(4)
C19 0.044(5) 0.056(6) 0.061(4) 0.003(5) -0.015(4) 0.000(6)
C20 0.087(10) 0.062(6) 0.122(13) 0.047(8) -0.043(9) -0.005(6)
C21 0.104(12) 0.121(12) 0.122(10) -0.038(10) -0.028(9) 0.070(10)
C22 0.042(5) 0.151(13) 0.113(10) 0.058(9) 0.002(6) -0.011(7)
C23 0.061(6) 0.054(5) 0.134(11) 0.003(6) -0.033(7) 0.000(4)
C24 0.077(8) 0.125(14) 0.064(6) 0.002(9) -0.008(5) 0.017(11)
C15A 0.050(8) 0.057(5) 0.069(6) 0.006(5) -0.005(5) 0.007(5)
C16A 0.047(5) 0.072(6) 0.072(5) 0.004(5) 0.002(4) 0.009(5)
C17A 0.046(5) 0.067(6) 0.080(6) 0.013(5) -0.002(4) -0.002(5)
C18A 0.050(5) 0.056(5) 0.071(6) 0.005(5) -0.009(5) -0.002(4)
C19A 0.049(6) 0.056(6) 0.059(5) 0.010(6) -0.007(4) 0.003(6)
C20A 0.062(7) 0.055(5) 0.078(9) 0.006(6) -0.021(7) 0.017(5)
C21A 0.068(8) 0.139(14) 0.080(8) -0.010(9) -0.002(7) 0.045(9)
C22A 0.070(8) 0.127(12) 0.122(12) 0.031(10) -0.013(8) -0.048(9)
C23A 0.078(8) 0.063(6) 0.103(10) -0.021(7) -0.041(8) -0.002(6)
C24A 0.062(7) 0.091(10) 0.040(5) 0.018(6) -0.016(4) 0.020(8)
Cl1 0.1407(16) 0.0801(10) 0.1197(14) 0.0144(10) 0.0402(13) 0.0243(10)
C34 0.105(4) 0.051(3) 0.099(4) 0.021(3) 0.016(3) 0.019(3)
C35 0.082(4) 0.071(4) 0.123(5) 0.033(3) 0.011(3) 0.012(3)
C36 0.102(4) 0.084(4) 0.103(4) 0.022(4) -0.015(4) 0.011(4)
C37 0.126(5) 0.073(4) 0.088(4) 0.027(3) 0.014(3) 0.023(4)
C38 0.089(4) 0.053(3) 0.113(4) 0.028(3) 0.013(3) 0.014(3)
C39 0.092(4) 0.052(3) 0.100(4) 0.023(3) 0.006(3) 0.003(3)
Al1 0.0506(6) 0.0460(6) 0.0406(6) 0.0041(4) 0.0051(5) 0.0076(5)
Cl2 0.170(5) 0.130(4) 0.095(3) 0.030(3) -0.025(3) -0.026(3)
C43 0.120(8) 0.195(12) 0.085(7) 0.032(8) -0.023(7) 0.001(8)
C44 0.129(8) 0.184(12) 0.070(6) 0.023(7) -0.009(7) 0.018(7)
C45 0.107(8) 0.178(11) 0.063(6) 0.032(7) -0.003(6) 0.021(6)
C40 0.095(6) 0.170(10) 0.064(6) 0.039(6) -0.005(5) 0.017(6)
C41 0.091(7) 0.197(11) 0.069(6) 0.045(7) -0.007(6) 0.010(7)
C42 0.102(8) 0.204(12) 0.074(6) 0.035(7) -0.018(6) 0.002(7)
F1_1 0.076(3) 0.110(4) 0.055(2) -0.004(2) -0.014(3) -0.007(3)
F2_1 0.121(6) 0.132(7) 0.097(6) -0.055(5) -0.012(5) -0.037(5)
F3_1 0.112(5) 0.113(6) 0.077(4) -0.012(4) 0.027(4) -0.006(4)
F4_1 0.063(3) 0.158(5) 0.063(3) -0.009(3) 0.002(2) -0.039(3)
F5_1 0.096(4) 0.136(5) 0.103(5) -0.003(4) 0.000(3) -0.065(4)
F6_1 0.049(3) 0.142(5) 0.066(3) -0.019(3) 0.003(2) -0.006(3)
F7_1 0.075(3) 0.054(3) 0.190(7) -0.026(3) 0.026(3) -0.002(2)
F8_1 0.105(5) 0.066(3) 0.158(5) -0.043(4) 0.020(4) -0.025(3)
F9_1 0.113(5) 0.056(3) 0.137(5) 0.015(3) -0.006(4) -0.013(3)
O1_1 0.058(3) 0.051(3) 0.056(3) 0.003(2) -0.011(2) -0.003(2)
C1_1 0.063(3) 0.065(3) 0.074(3) -0.012(3) 0.009(3) -0.010(3)
C2_1 0.078(5) 0.100(5) 0.066(4) -0.031(4) 0.004(3) -0.011(4)
C3_1 0.065(4) 0.117(5) 0.070(4) -0.006(4) 0.000(3) -0.028(4)
C4_1 0.078(5) 0.061(4) 0.122(5) -0.013(4) 0.008(4) -0.015(3)
F1_2 0.059(3) 0.110(4) 0.070(3) -0.011(2) 0.010(2) 0.016(3)
F2_2 0.070(3) 0.098(4) 0.079(3) -0.013(3) 0.030(2) 0.000(3)
F3_2 0.085(3) 0.061(2) 0.084(3) -0.005(2) 0.022(3) 0.020(2)
F4_2 0.105(4) 0.046(2) 0.093(4) 0.009(2) 0.045(3) 0.006(2)
F5_2 0.087(3) 0.070(3) 0.101(4) 0.001(3) 0.031(3) -0.025(2)
F6_2 0.084(3) 0.068(3) 0.083(3) -0.029(2) 0.014(3) -0.019(3)
F7_2 0.117(6) 0.081(4) 0.064(3) -0.015(3) -0.013(3) -0.001(4)
F8_2 0.083(3) 0.098(4) 0.059(3) 0.017(3) 0.019(3) -0.003(3)
F9_2 0.071(3) 0.094(3) 0.069(3) 0.022(2) 0.012(2) 0.006(2)
O1_2 0.054(2) 0.046(2) 0.049(2) 0.0070(17) 0.0089(17) 0.0038(17)
C1_2 0.064(3) 0.050(3) 0.055(3) -0.003(2) 0.021(2) -0.004(2)
C2_2 0.084(4) 0.057(3) 0.048(3) -0.014(3) 0.008(3) 0.010(3)
C3_2 0.069(3) 0.045(3) 0.070(3) -0.006(3) 0.023(3) -0.011(2)
C4_2 0.062(3) 0.061(3) 0.048(3) 0.000(2) 0.012(2) 0.003(2)
F1_3 0.095(4) 0.092(4) 0.168(6) -0.077(4) -0.031(4) 0.019(3)
F2_3 0.117(5) 0.082(4) 0.107(4) -0.029(3) -0.016(4) 0.040(4)
F3_3 0.163(7) 0.135(6) 0.172(7) 0.005(6) 0.043(6) -0.035(5)
F4_3 0.102(5) 0.124(5) 0.111(5) 0.033(4) 0.045(4) 0.050(4)
F5_3 0.091(4) 0.101(3) 0.098(4) 0.027(3) 0.034(3) 0.039(3)
F6_3 0.129(5) 0.149(6) 0.073(3) -0.005(4) -0.014(3) 0.033(5)
F7_3 0.137(8) 0.106(6) 0.073(4) 0.004(4) 0.010(4) 0.027(5)
F8_3 0.164(8) 0.108(6) 0.114(8) -0.006(6) -0.038(6) 0.072(6)
F9_3 0.085(4) 0.132(5) 0.125(5) -0.025(5) -0.034(4) 0.009(3)
O1_3 0.052(2) 0.049(2) 0.063(3) -0.0007(19) 0.005(2) 0.0097(18)
C1_3 0.068(3) 0.061(3) 0.073(4) -0.011(3) -0.005(3) 0.024(3)
C2_3 0.098(5) 0.080(5) 0.133(6) -0.014(5) -0.006(4) 0.005(4)
C3_3 0.079(4) 0.119(5) 0.094(5) 0.009(5) 0.002(4) 0.017(4)
C4_3 0.094(5) 0.086(5) 0.077(4) -0.005(4) -0.010(4) 0.027(4)
F1_4 0.124(6) 0.091(4) 0.073(5) -0.004(3) -0.009(4) -0.013(4)
F2_4 0.209(10) 0.200(11) 0.123(7) 0.029(7) -0.085(7) 0.039(8)
F3_4 0.163(7) 0.165(8) 0.075(5) -0.003(5) 0.008(5) 0.073(6)
F4_4 0.097(4) 0.108(5) 0.103(4) 0.032(3) 0.008(3) 0.040(4)
F5_4 0.156(7) 0.128(7) 0.113(6) -0.023(5) -0.008(5) 0.063(5)
F6_4 0.055(3) 0.205(7) 0.082(4) 0.046(5) 0.001(3) 0.000(4)
F7_4 0.069(3) 0.131(5) 0.097(4) 0.049(4) 0.027(3) 0.012(3)
F8_4 0.106(4) 0.183(7) 0.078(3) 0.063(4) 0.029(3) 0.033(4)
F9_4 0.150(6) 0.085(5) 0.152(7) 0.013(4) 0.053(5) -0.024(4)
O1_4 0.044(3) 0.063(3) 0.054(2) 0.015(2) 0.0039(19) 0.001(2)
C1_4 0.067(3) 0.078(4) 0.056(3) 0.027(3) 0.008(3) 0.010(3)
C2_4 0.106(5) 0.109(5) 0.062(4) 0.005(4) -0.012(4) 0.009(4)
C3_4 0.091(5) 0.108(5) 0.086(5) 0.016(4) 0.014(4) 0.024(4)
C4_4 0.087(4) 0.113(5) 0.103(5) 0.033(4) 0.015(4) 0.008(4)
F1_5 0.083(7) 0.118(10) 0.100(8) 0.008(7) 0.020(7) -0.005(6)
F2_5 0.082(9) 0.165(11) 0.095(11) 0.000(9) -0.007(8) 0.044(10)
F3_5 0.142(13) 0.176(13) 0.118(9) 0.026(10) 0.030(9) 0.008(11)
F4_5 0.103(10) 0.099(10) 0.077(9) -0.043(8) -0.011(8) 0.041(8)
F5_5 0.093(7) 0.086(7) 0.061(6) -0.006(5) 0.003(5) 0.015(5)
F6_5 0.058(6) 0.067(8) 0.052(8) 0.005(7) 0.007(6) 0.024(6)
F7_5 0.099(8) 0.081(7) 0.083(6) -0.025(5) -0.016(6) 0.026(6)
F8_5 0.164(15) 0.059(6) 0.170(13) -0.032(7) 0.023(13) -0.019(8)
F9_5 0.090(8) 0.183(17) 0.215(16) -0.080(15) 0.000(9) -0.006(10)
O1_5 0.083(7) 0.060(5) 0.088(7) -0.002(5) 0.016(6) 0.021(5)
C1_5 0.077(5) 0.066(5) 0.077(5) -0.006(5) -0.007(5) 0.022(5)
C2_5 0.075(6) 0.122(7) 0.078(7) 0.009(6) -0.006(6) 0.026(6)
C3_5 0.071(6) 0.065(6) 0.064(6) -0.018(5) 0.001(5) 0.029(5)
C4_5 0.096(7) 0.079(6) 0.091(6) -0.007(6) -0.018(6) 0.017(6)
F1_6 0.134(11) 0.073(9) 0.163(16) 0.055(10) 0.006(10) -0.013(8)
F2_6 0.112(11) 0.115(10) 0.111(9) 0.068(8) 0.018(7) 0.022(9)
F3_6 0.128(12) 0.092(11) 0.106(10) -0.036(9) 0.016(9) 0.001(9)
F4_6 0.191(13) 0.122(10) 0.079(7) 0.042(7) 0.049(8) 0.035(10)
F5_6 0.158(14) 0.066(6) 0.101(13) 0.015(7) -0.017(10) 0.033(7)
F6_6 0.097(8) 0.142(14) 0.146(14) 0.026(12) 0.019(8) -0.001(9)
F7_6 0.065(7) 0.197(13) 0.118(14) -0.032(12) -0.004(9) -0.019(8)
F8_6 0.061(5) 0.054(5) 0.048(5) 0.022(4) -0.018(4) -0.022(4)
F9_6 0.093(9) 0.119(9) 0.054(8) 0.020(8) -0.015(7) -0.061(7)
O1_6 0.073(8) 0.065(6) 0.053(5) 0.017(5) -0.012(5) 0.006(6)
C1_6 0.068(5) 0.073(5) 0.054(5) 0.024(5) 0.001(5) -0.001(5)
C2_6 0.089(7) 0.074(6) 0.089(7) 0.033(6) 0.018(6) 0.012(5)
C3_6 0.094(6) 0.072(6) 0.065(6) 0.019(6) 0.023(5) -0.009(6)
C4_6 0.070(6) 0.108(7) 0.050(5) 0.015(5) -0.009(5) -0.016(5)
F1_7 0.132(14) 0.145(10) 0.103(11) -0.008(9) -0.010(10) 0.046(10)
F2_7 0.162(16) 0.090(11) 0.132(12) -0.057(9) 0.002(10) -0.022(10)
F3_7 0.146(12) 0.127(12) 0.166(15) -0.010(10) -0.001(10) -0.051(10)
F4_7 0.150(13) 0.107(11) 0.083(10) 0.013(8) 0.037(11) -0.012(12)
F5_7 0.154(14) 0.097(8) 0.135(13) -0.012(8) 0.031(10) -0.005(10)
F6_7 0.137(9) 0.163(14) 0.113(12) 0.014(10) -0.011(8) -0.005(10)
F7_7 0.117(9) 0.078(7) 0.137(9) 0.017(6) 0.027(8) 0.008(7)
F8_7 0.099(7) 0.084(9) 0.129(10) -0.011(8) 0.029(7) 0.009(7)
F9_7 0.107(10) 0.102(11) 0.092(8) -0.012(8) 0.004(7) 0.015(9)
O1_7 0.082(5) 0.085(6) 0.088(6) 0.029(5) 0.032(5) 0.006(5)
C1_7 0.078(5) 0.078(5) 0.077(6) 0.001(5) 0.028(4) -0.002(5)
C2_7 0.108(7) 0.106(7) 0.105(7) -0.011(6) 0.005(6) -0.003(6)
C3_7 0.113(7) 0.096(7) 0.090(7) 0.010(6) 0.020(6) -0.008(7)
C4_7 0.105(7) 0.092(6) 0.099(7) 0.001(6) 0.015(6) 0.007(6)
F1_8 0.155(15) 0.128(9) 0.102(11) 0.013(8) -0.002(13) 0.017(10)
F2_8 0.128(11) 0.160(15) 0.080(11) -0.044(12) 0.005(9) -0.007(11)
F3_8 0.164(12) 0.160(17) 0.092(12) -0.015(12) 0.042(11) 0.035(12)
F4_8 0.120(14) 0.193(15) 0.104(9) 0.005(10) 0.022(9) -0.002(13)
F5_8 0.130(13) 0.167(12) 0.159(15) 0.012(12) -0.011(12) -0.054(10)
F6_8 0.082(11) 0.157(11) 0.116(14) 0.002(10) 0.014(10) 0.015(9)
F7_8 0.112(9) 0.092(11) 0.224(15) -0.008(12) 0.014(10) 0.010(8)
F8_8 0.166(18) 0.093(11) 0.220(14) -0.048(11) -0.001(15) -0.031(13)
F9_8 0.186(17) 0.133(14) 0.188(12) 0.038(11) 0.031(13) 0.019(15)
O1_8 0.082(7) 0.080(8) 0.069(7) 0.002(7) -0.025(6) -0.004(6)
C1_8 0.080(6) 0.086(6) 0.083(6) -0.016(5) 0.001(5) -0.007(5)
C2_8 0.105(8) 0.110(8) 0.077(7) -0.027(7) 0.008(6) -0.003(7)
C3_8 0.084(7) 0.136(8) 0.096(8) -0.004(8) 0.003(7) -0.008(7)
C4_8 0.107(8) 0.078(7) 0.146(8) -0.015(7) 0.005(8) -0.007(7)

loop_
_atom_type_symbol
_atom_type_description
_atom_type_scat_dispersion_real
_atom_type_scat_dispersion_imag
_atom_type_scat_source
C C 0.0181 0.0091 'International Tables Vol C Tables 4.2.6.8 and 6.1.1.4'
H H 0.0000 0.0000 'International Tables Vol C Tables 4.2.6.8 and 6.1.1.4'
Al Al 0.2130 0.2455 'International Tables Vol C Tables 4.2.6.8 and 6.1.1.4'
Cl Cl 0.3639 0.7018 'International Tables Vol C Tables 4.2.6.8 and 6.1.1.4'
F F 0.0727 0.0534 'International Tables Vol C Tables 4.2.6.8 and 6.1.1.4'
N N 0.0311 0.0180 'International Tables Vol C Tables 4.2.6.8 and 6.1.1.4'
O O 0.0492 0.0322 'International Tables Vol C Tables 4.2.6.8 and 6.1.1.4'
Y Y -0.2670 2.0244 'International Tables Vol C Tables 4.2.6.8 and 6.1.1.4'

loop_
_exptl_crystal_face_index_h
_exptl_crystal_face_index_k
_exptl_crystal_face_index_l
_exptl_crystal_face_perp_dist
8 0 -7 0.0580
-8 0 7 0.0580
4 14 5 0.0326
-4 -14 -5 0.0326
-1 20 0 0.0138
1 -20 0 0.0458

loop_
_geom_angle_atom_site_label_1
_geom_angle_atom_site_label_2
_geom_angle_atom_site_label_3
_geom_angle
_geom_angle_site_symmetry_1
_geom_angle_site_symmetry_3
_geom_angle_publ_flag
C6 Y1 C5 30.95(14) . . ?
C6 Y1 C16A 102.4(4) . . ?
C7 Y1 C5 51.22(15) . . ?
C7 Y1 C6 31.06(18) . . ?
C7 Y1 C9 51.99(17) . . ?
C7 Y1 C15 120.4(5) . . ?
C7 Y1 C16A 89.0(4) . . ?
C7 Y1 C17A 94.7(5) . . ?
C8 Y1 C5 51.38(14) . . ?
C8 Y1 C6 51.72(17) . . ?
C8 Y1 C7 31.5(2) . . ?
C8 Y1 C9 31.58(16) . . ?
C8 Y1 C15 125.4(7) . . ?
C8 Y1 C16 106.1(4) . . ?
C8 Y1 C19 156.0(6) . . ?
C8 Y1 C16A 108.4(4) . . ?
C8 Y1 C17A 124.2(5) . . ?
C9 Y1 C5 30.88(13) . . ?
C9 Y1 C6 51.62(15) . . ?
C9 Y1 C16A 139.1(4) . . ?
C9 Y1 C17A 142.9(4) . . ?
C15 Y1 C5 170.2(6) . . ?
C15 Y1 C6 139.3(6) . . ?
C15 Y1 C9 151.5(7) . . ?
C16 Y1 C5 140.9(4) . . ?
C16 Y1 C6 110.5(4) . . ?
C16 Y1 C7 92.2(4) . . ?
C16 Y1 C9 137.7(4) . . ?
C16 Y1 C15 29.5(6) . . ?
C16 Y1 C19 51.2(9) . . ?
C17 Y1 C5 119.6(3) . . ?
C17 Y1 C6 90.2(3) . . ?
C17 Y1 C7 86.7(4) . . ?
C17 Y1 C8 113.7(4) . . ?
C17 Y1 C9 138.1(3) . . ?
C17 Y1 C15 51.5(7) . . ?
C17 Y1 C16 32.4(4) . . ?
C17 Y1 C19 52.9(8) . . ?
C18 Y1 C5 124.0(4) . . ?
C18 Y1 C6 104.4(4) . . ?
C18 Y1 C7 113.5(5) . . ?
C18 Y1 C8 143.9(5) . . ?
C18 Y1 C9 154.5(4) . . ?
C18 Y1 C15 51.7(9) . . ?
C18 Y1 C16 52.1(5) . . ?
C18 Y1 C17 31.7(5) . . ?
C18 Y1 C19 32.4(6) . . ?
C19 Y1 C5 150.4(4) . . ?
C19 Y1 C6 136.8(6) . . ?
C19 Y1 C7 139.1(8) . . ?
C19 Y1 C9 168.9(8) . . ?
C19 Y1 C15 31.0(7) . . ?
C16A Y1 C5 133.3(4) . . ?
C17A Y1 C5 117.8(4) . . ?
C17A Y1 C6 91.6(4) . . ?
C17A Y1 C16A 31.6(5) . . ?
C25 Al2 N1 107.19(17) . . ?
C26 Al2 N1 109.15(18) . . ?
C26 Al2 C25 114.99(19) . . ?
C26 Al2 C27 113.11(19) . . ?
C27 Al2 N1 107.95(17) . . ?
C27 Al2 C25 104.05(17) . . ?
C28 N1 Al2 111.0(3) . . ?
C30 N1 Al2 107.4(3) . . ?
C30 N1 C28 108.9(4) . . ?
C30 N1 C32 111.3(4) . . ?
C32 N1 Al2 110.5(3) . . ?
C32 N1 C28 107.7(4) . . ?
C6 C5 Y1 74.4(2) . . ?
C6 C5 C10 125.1(5) . . ?
C9 C5 Y1 74.1(2) . . ?
C9 C5 C6 109.3(4) . . ?
C9 C5 C10 124.6(4) . . ?
C10 C5 Y1 127.0(3) . . ?
C5 C6 Y1 74.7(2) . . ?
C5 C6 C11 126.0(6) . . ?
C7 C6 Y1 73.8(3) . . ?
C7 C6 C5 107.7(5) . . ?
C7 C6 C11 125.3(6) . . ?
C11 C6 Y1 126.7(4) . . ?
C6 C7 Y1 75.2(3) . . ?
C6 C7 C8 107.9(4) . . ?
C6 C7 C12 127.2(7) . . ?
C8 C7 Y1 73.5(3) . . ?
C8 C7 C12 123.3(7) . . ?
C12 C7 Y1 128.8(4) . . ?
C7 C8 Y1 75.0(3) . . ?
C7 C8 C9 108.1(5) . . ?
C7 C8 C13 126.2(6) . . ?
C9 C8 Y1 75.4(3) . . ?
C9 C8 C13 125.2(6) . . ?
C13 C8 Y1 122.0(3) . . ?
C5 C9 Y1 75.0(2) . . ?
C5 C9 C8 107.0(4) . . ?
C5 C9 C14 124.9(4) . . ?
C8 C9 Y1 73.0(3) . . ?
C8 C9 C14 127.7(5) . . ?
C14 C9 Y1 123.7(3) . . ?
Al2 C25 Y1 166.02(19) . . ?
Al2 C27 Y1 170.27(19) . 3_666 ?
C29 C28 N1 116.0(5) . . ?
N1 C30 C31 117.3(4) . . ?
C33 C32 N1 114.1(4) . . ?
C16 C15 Y1 74.7(15) . . ?
C16 C15 C19 111(3) . . ?
C16 C15 C20 125(2) . . ?
C19 C15 Y1 74.2(19) . . ?
C19 C15 C20 122(2) . . ?
C20 C15 Y1 127.0(17) . . ?
C15 C16 Y1 75.8(14) . . ?
C15 C16 C17 109(2) . . ?
C15 C16 C21 131(2) . . ?
C17 C16 Y1 72.7(7) . . ?
C17 C16 C21 119.5(16) . . ?
C21 C16 Y1 120.4(9) . . ?
C16 C17 Y1 74.9(8) . . ?
C16 C17 C22 132.5(16) . . ?
C18 C17 Y1 72.6(8) . . ?
C18 C17 C16 105.5(12) . . ?
C18 C17 C22 120.9(16) . . ?
C22 C17 Y1 126.7(8) . . ?
C17 C18 Y1 75.8(8) . . ?
C17 C18 C19 109.2(18) . . ?
C17 C18 C23 126.1(16) . . ?
C19 C18 Y1 76.6(15) . . ?
C19 C18 C23 124.6(18) . . ?
C23 C18 Y1 117.9(9) . . ?
C15 C19 Y1 74.8(19) . . ?
C15 C19 C18 105(3) . . ?
C15 C19 C24 128(2) . . ?
C18 C19 Y1 71.0(14) . . ?
C18 C19 C24 126.4(19) . . ?
C24 C19 Y1 124(2) . . ?
C16A C15A Y1 71.7(17) . . ?
C19A C15A Y1 73(2) . . ?
C19A C15A C16A 104(3) . . ?
C19A C15A C20A 129(3) . . ?
C20A C15A Y1 121(2) . . ?
C20A C15A C16A 127(2) . . ?
C15A C16A Y1 75.9(15) . . ?
C17A C16A Y1 74.1(9) . . ?
C17A C16A C15A 107(2) . . ?
C17A C16A C21A 132.3(18) . . ?
C21A C16A Y1 124.4(11) . . ?
C21A C16A C15A 120(2) . . ?
C16A C17A Y1 74.3(9) . . ?
C16A C17A C22A 127.7(19) . . ?
C18A C17A Y1 77.0(11) . . ?
C18A C17A C16A 109.5(15) . . ?
C18A C17A C22A 121.2(18) . . ?
C22A C17A Y1 126.8(11) . . ?
C17A C18A Y1 72.9(9) . . ?
C17A C18A C19A 107(2) . . ?
C17A C18A C23A 126.0(17) . . ?
C19A C18A Y1 73.4(19) . . ?
C19A C18A C23A 127(2) . . ?
C23A C18A Y1 124.2(11) . . ?
C15A C19A Y1 76(2) . . ?
C15A C19A C18A 112(4) . . ?
C15A C19A C24A 127(2) . . ?
C18A C19A Y1 75.7(17) . . ?
C18A C19A C24A 120(2) . . ?
C24A C19A Y1 124(2) . . ?
C35 C34 Cl1 120.8(6) . . ?
C39 C34 Cl1 119.5(6) . . ?
C39 C34 C35 119.7(7) . . ?
C36 C35 C34 119.1(7) . . ?
C35 C36 C37 121.6(8) . . ?
C38 C37 C36 119.8(8) . . ?
C37 C38 C39 120.5(7) . . ?
C34 C39 C38 119.3(7) . . ?
O1_1 Al1 O1_2 114.1(3) . . ?
O1_1 Al1 O1_3 109.0(3) . . ?
O1_1 Al1 O1_4 110.6(3) . . ?
O1_3 Al1 O1_2 104.7(2) . . ?
O1_4 Al1 O1_2 104.9(2) . . ?
O1_4 Al1 O1_3 113.6(3) . . ?
O1_5 Al1 O1_6 110.5(8) . . ?
O1_7 Al1 O1_5 112.1(8) . . ?
O1_7 Al1 O1_6 114.2(8) . . ?
O1_7 Al1 O1_8 111.4(11) . . ?
O1_8 Al1 O1_5 106.8(11) . . ?
O1_8 Al1 O1_6 101.2(10) . . ?
C44 C43 C42 120.0 . . ?
C43 C44 C45 120.0 . . ?
C40 C45 C44 120.0 . . ?
C45 C40 Cl2 123.9(6) . . ?
C45 C40 C41 120.0 . . ?
C41 C40 Cl2 116.1(6) . . ?
C40 C41 C42 120.0 . . ?
C41 C42 C43 120.0 . . ?
C1_1 O1_1 Al1 146.5(6) . . ?
O1_1 C1_1 C2_1 106.2(6) . . ?
O1_1 C1_1 C3_1 107.4(6) . . ?
O1_1 C1_1 C4_1 111.2(6) . . ?
C2_1 C1_1 C3_1 109.4(6) . . ?
C4_1 C1_1 C2_1 111.8(7) . . ?
C4_1 C1_1 C3_1 110.6(7) . . ?
F1_1 C2_1 F2_1 111.1(9) . . ?
F1_1 C2_1 F3_1 106.9(8) . . ?
F1_1 C2_1 C1_1 113.2(7) . . ?
F2_1 C2_1 C1_1 109.8(9) . . ?
F3_1 C2_1 F2_1 106.7(9) . . ?
F3_1 C2_1 C1_1 108.9(8) . . ?
F4_1 C3_1 F5_1 108.6(7) . . ?
F4_1 C3_1 F6_1 107.6(8) . . ?
F4_1 C3_1 C1_1 112.0(6) . . ?
F5_1 C3_1 C1_1 109.5(7) . . ?
F6_1 C3_1 F5_1 106.7(7) . . ?
F6_1 C3_1 C1_1 112.2(7) . . ?
F7_1 C4_1 F8_1 105.6(7) . . ?
F7_1 C4_1 F9_1 106.3(8) . . ?
F7_1 C4_1 C1_1 112.4(7) . . ?
F8_1 C4_1 F9_1 106.2(8) . . ?
F8_1 C4_1 C1_1 113.9(8) . . ?
F9_1 C4_1 C1_1 111.8(7) . . ?
C1_2 O1_2 Al1 145.9(4) . . ?
O1_2 C1_2 C2_2 104.5(5) . . ?
O1_2 C1_2 C3_2 111.4(5) . . ?
O1_2 C1_2 C4_2 113.2(5) . . ?
C2_2 C1_2 C3_2 108.7(5) . . ?
C2_2 C1_2 C4_2 110.2(5) . . ?
C4_2 C1_2 C3_2 108.7(5) . . ?
F1_2 C2_2 F2_2 102.7(6) . . ?
F1_2 C2_2 C1_2 114.6(5) . . ?
F2_2 C2_2 C1_2 112.0(6) . . ?
F3_2 C2_2 F1_2 105.4(6) . . ?
F3_2 C2_2 F2_2 106.9(5) . . ?
F3_2 C2_2 C1_2 114.1(6) . . ?
F4_2 C3_2 F5_2 108.5(5) . . ?
F4_2 C3_2 F6_2 107.6(6) . . ?
F4_2 C3_2 C1_2 110.9(6) . . ?
F5_2 C3_2 C1_2 111.5(5) . . ?
F6_2 C3_2 F5_2 105.4(6) . . ?
F6_2 C3_2 C1_2 112.7(6) . . ?
F7_2 C4_2 F8_2 106.0(8) . . ?
F7_2 C4_2 F9_2 102.2(7) . . ?
F7_2 C4_2 C1_2 113.2(6) . . ?
F8_2 C4_2 F9_2 108.9(6) . . ?
F8_2 C4_2 C1_2 116.5(6) . . ?
F9_2 C4_2 C1_2 109.0(5) . . ?
C1_3 O1_3 Al1 145.7(5) . . ?
O1_3 C1_3 C2_3 104.9(7) . . ?
O1_3 C1_3 C3_3 115.8(7) . . ?
O1_3 C1_3 C4_3 109.8(6) . . ?
C2_3 C1_3 C3_3 105.1(7) . . ?
C2_3 C1_3 C4_3 111.1(7) . . ?
C4_3 C1_3 C3_3 109.9(7) . . ?
F1_3 C2_3 F2_3 109.5(8) . . ?
F1_3 C2_3 F3_3 101.6(10) . . ?
F1_3 C2_3 C1_3 119.2(9) . . ?
F2_3 C2_3 C1_3 108.6(8) . . ?
F3_3 C2_3 F2_3 110.8(9) . . ?
F3_3 C2_3 C1_3 106.8(8) . . ?
F4_3 C3_3 F5_3 106.7(8) . . ?
F4_3 C3_3 F6_3 110.7(9) . . ?
F4_3 C3_3 C1_3 116.5(8) . . ?
F5_3 C3_3 C1_3 105.2(7) . . ?
F6_3 C3_3 F5_3 104.7(8) . . ?
F6_3 C3_3 C1_3 112.0(8) . . ?
F7_3 C4_3 F8_3 104.5(10) . . ?
F7_3 C4_3 F9_3 109.6(9) . . ?
F7_3 C4_3 C1_3 111.9(9) . . ?
F8_3 C4_3 F9_3 109.5(9) . . ?
F8_3 C4_3 C1_3 112.4(9) . . ?
F9_3 C4_3 C1_3 108.8(7) . . ?
C1_4 O1_4 Al1 147.6(6) . . ?
O1_4 C1_4 C2_4 110.8(7) . . ?
O1_4 C1_4 C3_4 115.4(7) . . ?
O1_4 C1_4 C4_4 108.1(7) . . ?
C2_4 C1_4 C3_4 105.7(7) . . ?
C4_4 C1_4 C2_4 105.9(7) . . ?
C4_4 C1_4 C3_4 110.5(7) . . ?
F1_4 C2_4 F2_4 110.8(10) . . ?
F1_4 C2_4 F3_4 114.0(10) . . ?
F1_4 C2_4 C1_4 112.2(8) . . ?
F2_4 C2_4 C1_4 104.2(8) . . ?
F3_4 C2_4 F2_4 110.1(10) . . ?
F3_4 C2_4 C1_4 104.9(8) . . ?
F4_4 C3_4 F5_4 105.1(9) . . ?
F4_4 C3_4 F6_4 115.9(8) . . ?
F4_4 C3_4 C1_4 112.7(7) . . ?
F5_4 C3_4 C1_4 102.4(8) . . ?
F6_4 C3_4 F5_4 112.4(9) . . ?
F6_4 C3_4 C1_4 107.4(7) . . ?
F7_4 C4_4 F8_4 105.5(8) . . ?
F7_4 C4_4 F9_4 110.8(9) . . ?
F7_4 C4_4 C1_4 113.1(7) . . ?
F8_4 C4_4 F9_4 109.2(9) . . ?
F8_4 C4_4 C1_4 111.8(7) . . ?
F9_4 C4_4 C1_4 106.5(8) . . ?
C1_5 O1_5 Al1 149.7(13) . . ?
O1_5 C1_5 C2_5 94.2(11) . . ?
O1_5 C1_5 C3_5 124.4(13) . . ?
O1_5 C1_5 C4_5 111.8(12) . . ?
C2_5 C1_5 C3_5 105.6(11) . . ?
C2_5 C1_5 C4_5 110.2(12) . . ?
C4_5 C1_5 C3_5 108.8(11) . . ?
F1_5 C2_5 F2_5 124.9(16) . . ?
F1_5 C2_5 F3_5 103.4(15) . . ?
F1_5 C2_5 C1_5 108.8(12) . . ?
F2_5 C2_5 C1_5 99.2(12) . . ?
F3_5 C2_5 F2_5 100.2(14) . . ?
F3_5 C2_5 C1_5 121.8(15) . . ?
F4_5 C3_5 F5_5 109.3(16) . . ?
F4_5 C3_5 F6_5 107.6(16) . . ?
F4_5 C3_5 C1_5 108.8(15) . . ?
F5_5 C3_5 F6_5 109.1(12) . . ?
F5_5 C3_5 C1_5 114.0(11) . . ?
F6_5 C3_5 C1_5 107.9(12) . . ?
F7_5 C4_5 F8_5 113.2(17) . . ?
F7_5 C4_5 F9_5 99.7(16) . . ?
F7_5 C4_5 C1_5 113.8(13) . . ?
F8_5 C4_5 F9_5 107.7(17) . . ?
F8_5 C4_5 C1_5 117.3(15) . . ?
F9_5 C4_5 C1_5 102.8(13) . . ?
C1_6 O1_6 Al1 150.3(15) . . ?
O1_6 C1_6 C2_6 102.2(11) . . ?
O1_6 C1_6 C3_6 116.4(13) . . ?
O1_6 C1_6 C4_6 102.8(12) . . ?
C2_6 C1_6 C3_6 116.7(11) . . ?
C2_6 C1_6 C4_6 111.2(12) . . ?
C4_6 C1_6 C3_6 106.6(11) . . ?
F1_6 C2_6 F2_6 106.8(11) . . ?
F1_6 C2_6 F3_6 106.5(13) . . ?
F1_6 C2_6 C1_6 119.3(13) . . ?
F2_6 C2_6 C1_6 109.4(13) . . ?
F3_6 C2_6 F2_6 104.9(13) . . ?
F3_6 C2_6 C1_6 108.9(14) . . ?
F4_6 C3_6 F5_6 107.3(16) . . ?
F4_6 C3_6 F6_6 110.7(15) . . ?
F4_6 C3_6 C1_6 116.1(13) . . ?
F5_6 C3_6 C1_6 109.2(14) . . ?
F6_6 C3_6 F5_6 105.8(16) . . ?
F6_6 C3_6 C1_6 107.3(13) . . ?
F7_6 C4_6 F8_6 108.5(14) . . ?
F7_6 C4_6 F9_6 113.7(17) . . ?
F7_6 C4_6 C1_6 109.5(14) . . ?
F8_6 C4_6 C1_6 111.6(11) . . ?
F9_6 C4_6 F8_6 103.7(14) . . ?
F9_6 C4_6 C1_6 109.7(13) . . ?
C1_7 O1_7 Al1 164.1(13) . . ?
O1_7 C1_7 C2_7 107.4(13) . . ?
O1_7 C1_7 C3_7 110.2(12) . . ?
O1_7 C1_7 C4_7 111.5(13) . . ?
C2_7 C1_7 C3_7 109.8(11) . . ?
C4_7 C1_7 C2_7 106.0(11) . . ?
C4_7 C1_7 C3_7 111.8(11) . . ?
F1_7 C2_7 F2_7 121.7(18) . . ?
F1_7 C2_7 F3_7 119.7(17) . . ?
F1_7 C2_7 C1_7 102.9(13) . . ?
F2_7 C2_7 C1_7 102.9(14) . . ?
F3_7 C2_7 F2_7 99.8(15) . . ?
F3_7 C2_7 C1_7 108.4(14) . . ?
F4_7 C3_7 F5_7 120.9(17) . . ?
F4_7 C3_7 F6_7 107.1(16) . . ?
F4_7 C3_7 C1_7 106.4(15) . . ?
F5_7 C3_7 C1_7 101.7(13) . . ?
F6_7 C3_7 F5_7 114.4(17) . . ?
F6_7 C3_7 C1_7 104.5(13) . . ?
F7_7 C4_7 F8_7 108.0(15) . . ?
F7_7 C4_7 F9_7 113.0(17) . . ?
F7_7 C4_7 C1_7 109.9(13) . . ?
F8_7 C4_7 F9_7 112.4(18) . . ?
F8_7 C4_7 C1_7 107.8(13) . . ?
F9_7 C4_7 C1_7 105.5(14) . . ?
C1_8 O1_8 Al1 173.2(17) . . ?
O1_8 C1_8 C2_8 108.5(14) . . ?
O1_8 C1_8 C3_8 111.2(15) . . ?
O1_8 C1_8 C4_8 109.1(14) . . ?
C2_8 C1_8 C3_8 107.5(12) . . ?
C4_8 C1_8 C2_8 112.2(13) . . ?
C4_8 C1_8 C3_8 108.4(13) . . ?
F1_8 C2_8 F2_8 107.7(18) . . ?
F1_8 C2_8 F3_8 107.5(18) . . ?
F1_8 C2_8 C1_8 115.7(16) . . ?
F2_8 C2_8 C1_8 109.5(17) . . ?
F3_8 C2_8 F2_8 108.2(19) . . ?
F3_8 C2_8 C1_8 108.0(16) . . ?
F4_8 C3_8 F5_8 112.3(18) . . ?
F4_8 C3_8 F6_8 114.6(19) . . ?
F4_8 C3_8 C1_8 108.5(16) . . ?
F5_8 C3_8 C1_8 104.6(15) . . ?
F6_8 C3_8 F5_8 112.6(18) . . ?
F6_8 C3_8 C1_8 103.2(15) . . ?
F7_8 C4_8 F8_8 107.0(17) . . ?
F7_8 C4_8 F9_8 107.6(18) . . ?
F7_8 C4_8 C1_8 113.0(15) . . ?
F8_8 C4_8 F9_8 108.1(18) . . ?
F8_8 C4_8 C1_8 110.5(17) . . ?
F9_8 C4_8 C1_8 110.5(15) . . ?

loop_
_geom_bond_atom_site_label_1
_geom_bond_atom_site_label_2
_geom_bond_distance
_geom_bond_site_symmetry_2
_geom_bond_publ_flag
Y1 C5 2.644(4) . ?
Y1 C6 2.641(5) . ?
Y1 C7 2.623(5) . ?
Y1 C8 2.603(5) . ?
Y1 C9 2.633(4) . ?
Y1 C15 2.63(3) . ?
Y1 C16 2.612(13) . ?
Y1 C17 2.584(13) . ?
Y1 C18 2.544(16) . ?
Y1 C19 2.62(3) . ?
Y1 C16A 2.641(16) . ?
Y1 C17A 2.639(16) . ?
Al2 N1 2.028(4) . ?
Al2 C25 2.013(4) . ?
Al2 C26 1.969(4) . ?
Al2 C27 2.011(4) . ?
N1 C28 1.512(7) . ?
N1 C30 1.491(6) . ?
N1 C32 1.509(6) . ?
C5 C6 1.410(7) . ?
C5 C9 1.405(6) . ?
C5 C10 1.495(6) . ?
C6 C7 1.409(8) . ?
C6 C11 1.508(8) . ?
C7 C8 1.420(9) . ?
C7 C12 1.527(8) . ?
C8 C9 1.425(7) . ?
C8 C13 1.519(8) . ?
C9 C14 1.501(7) . ?
C28 C29 1.492(8) . ?
C30 C31 1.523(7) . ?
C32 C33 1.506(8) . ?
C15 C16 1.33(3) . ?
C15 C19 1.40(3) . ?
C15 C20 1.56(3) . ?
C16 C17 1.449(17) . ?
C16 C21 1.60(2) . ?
C17 C18 1.399(19) . ?
C17 C22 1.499(17) . ?
C18 C19 1.44(3) . ?
C18 C23 1.477(19) . ?
C19 C24 1.45(4) . ?
C15A C16A 1.49(4) . ?
C15A C19A 1.40(4) . ?
C15A C20A 1.44(4) . ?
C16A C17A 1.44(2) . ?
C16A C21A 1.48(2) . ?
C17A C18A 1.39(2) . ?
C17A C22A 1.52(2) . ?
C18A C19A 1.43(3) . ?
C18A C23A 1.53(2) . ?
C19A C24A 1.52(4) . ?
Cl1 C34 1.736(8) . ?
C34 C35 1.389(10) . ?
C34 C39 1.380(10) . ?
C35 C36 1.354(11) . ?
C36 C37 1.405(11) . ?
C37 C38 1.311(10) . ?
C38 C39 1.425(10) . ?
Al1 O1_1 1.706(5) . ?
Al1 O1_2 1.761(4) . ?
Al1 O1_3 1.734(4) . ?
Al1 O1_4 1.711(5) . ?
Al1 O1_5 1.709(10) . ?
Al1 O1_6 1.712(11) . ?
Al1 O1_7 1.628(9) . ?
Al1 O1_8 1.707(12) . ?
Cl2 C40 1.706(12) . ?
C43 C44 1.3900 . ?
C43 C42 1.3900 . ?
C44 C45 1.3900 . ?
C45 C40 1.3900 . ?
C40 C41 1.3900 . ?
C41 C42 1.3900 . ?
F1_1 C2_1 1.262(9) . ?
F2_1 C2_1 1.367(9) . ?
F3_1 C2_1 1.353(9) . ?
F4_1 C3_1 1.313(9) . ?
F5_1 C3_1 1.359(9) . ?
F6_1 C3_1 1.321(10) . ?
F7_1 C4_1 1.306(9) . ?
F8_1 C4_1 1.327(9) . ?
F9_1 C4_1 1.363(10) . ?
O1_1 C1_1 1.350(8) . ?
C1_1 C2_1 1.560(9) . ?
C1_1 C3_1 1.578(9) . ?
C1_1 C4_1 1.531(10) . ?
F1_2 C2_2 1.344(8) . ?
F2_2 C2_2 1.387(8) . ?
F3_2 C2_2 1.300(8) . ?
F4_2 C3_2 1.316(8) . ?
F5_2 C3_2 1.347(8) . ?
F6_2 C3_2 1.322(9) . ?
F7_2 C4_2 1.303(10) . ?
F8_2 C4_2 1.305(9) . ?
F9_2 C4_2 1.330(7) . ?
O1_2 C1_2 1.350(7) . ?
C1_2 C2_2 1.522(9) . ?
C1_2 C3_2 1.578(8) . ?
C1_2 C4_2 1.539(8) . ?
F1_3 C2_3 1.250(10) . ?
F2_3 C2_3 1.403(11) . ?
F3_3 C2_3 1.367(12) . ?
F4_3 C3_3 1.271(10) . ?
F5_3 C3_3 1.385(11) . ?
F6_3 C3_3 1.352(10) . ?
F7_3 C4_3 1.306(11) . ?
F8_3 C4_3 1.354(11) . ?
F9_3 C4_3 1.363(11) . ?
O1_3 C1_3 1.368(7) . ?
C1_3 C2_3 1.517(11) . ?
C1_3 C3_3 1.561(11) . ?
C1_3 C4_3 1.518(10) . ?
F1_4 C2_4 1.308(11) . ?
F2_4 C2_4 1.402(11) . ?
F3_4 C2_4 1.382(12) . ?
F4_4 C3_4 1.315(9) . ?
F5_4 C3_4 1.427(12) . ?
F6_4 C3_4 1.359(11) . ?
F7_4 C4_4 1.296(10) . ?
F8_4 C4_4 1.372(10) . ?
F9_4 C4_4 1.395(11) . ?
O1_4 C1_4 1.336(8) . ?
C1_4 C2_4 1.548(11) . ?
C1_4 C3_4 1.596(10) . ?
C1_4 C4_4 1.508(11) . ?
F1_5 C2_5 1.313(14) . ?
F2_5 C2_5 1.433(14) . ?
F3_5 C2_5 1.336(14) . ?
F4_5 C3_5 1.313(14) . ?
F5_5 C3_5 1.365(13) . ?
F6_5 C3_5 1.378(13) . ?
F7_5 C4_5 1.261(14) . ?
F8_5 C4_5 1.320(14) . ?
F9_5 C4_5 1.391(15) . ?
O1_5 C1_5 1.361(13) . ?
C1_5 C2_5 1.526(14) . ?
C1_5 C3_5 1.584(14) . ?
C1_5 C4_5 1.528(14) . ?
F1_6 C2_6 1.317(13) . ?
F2_6 C2_6 1.410(13) . ?
F3_6 C2_6 1.367(12) . ?
F4_6 C3_6 1.278(13) . ?
F5_6 C3_6 1.407(15) . ?
F6_6 C3_6 1.357(14) . ?
F7_6 C4_6 1.275(15) . ?
F8_6 C4_6 1.388(13) . ?
F9_6 C4_6 1.335(14) . ?
O1_6 C1_6 1.381(13) . ?
C1_6 C2_6 1.486(12) . ?
C1_6 C3_6 1.582(14) . ?
C1_6 C4_6 1.565(14) . ?
F1_7 C2_7 1.339(14) . ?
F2_7 C2_7 1.363(12) . ?
F3_7 C2_7 1.360(14) . ?
F4_7 C3_7 1.280(14) . ?
F5_7 C3_7 1.389(14) . ?
F6_7 C3_7 1.344(14) . ?
F7_7 C4_7 1.288(14) . ?
F8_7 C4_7 1.351(14) . ?
F9_7 C4_7 1.381(15) . ?
O1_7 C1_7 1.311(13) . ?
C1_7 C2_7 1.540(14) . ?
C1_7 C3_7 1.584(14) . ?
C1_7 C4_7 1.517(14) . ?
F1_8 C2_8 1.292(14) . ?
F2_8 C2_8 1.381(14) . ?
F3_8 C2_8 1.358(15) . ?
F4_8 C3_8 1.293(14) . ?
F5_8 C3_8 1.370(15) . ?
F6_8 C3_8 1.329(15) . ?
F7_8 C4_8 1.280(15) . ?
F8_8 C4_8 1.335(15) . ?
F9_8 C4_8 1.364(15) . ?
O1_8 C1_8 1.330(13) . ?
C1_8 C2_8 1.528(14) . ?
C1_8 C3_8 1.598(14) . ?
C1_8 C4_8 1.523(14) . ?

loop_
_exptl_oxdiff_crystal_face_indexfrac_h
_exptl_oxdiff_crystal_face_indexfrac_k
_exptl_oxdiff_crystal_face_indexfrac_l
_exptl_oxdiff_crystal_face_x
_exptl_oxdiff_crystal_face_y
_exptl_oxdiff_crystal_face_z
8.0003 0.0008 -7.0001 -0.7705 -0.6803 0.0964
-8.0003 -0.0008 7.0001 0.7705 0.6803 -0.0964
3.9999 14.0028 5.0000 -0.1187 -0.1198 -0.9864
-3.9999 -14.0028 -5.0000 0.1187 0.1198 0.9864
-1.0002 20.0003 0.0001 -0.4859 0.5787 -0.6887
1.0002 -20.0003 -0.0001 0.4859 -0.5787 0.6887
